data_4123053
loop_
_publ_author_name
'Kumari, Harshita'
'Jin, Ping'
'Teat, Simon J.'
'Barnes, Charles L.'
'Dalgarno, Scott J.'
'Atwood, Jerry L.'

_publ_section_title
;
 Strong Cation&#x00B7;&#x00B7;&#x00B7;\p Interactions Promote the Capture
 of Metal Ions within Metal-Seamed Nanocapsule.
;
_journal_name_full 'Journal of the American Chemical Society'
_journal_page_first 141126123744004
_journal_paper_doi 10.1021/ja5107354
_journal_year 2014
_chemical_formula_moiety 'C264H358O72Ga12K2Tl0.74, 2(NO3), 4(C3H6O), 6(C2H3N), 4(C2H6O), 2(CH4O),60(H2O)'
_chemical_formula_sum 'C298 H552 Ga12 K2 N8 O148 Tl0.74'
_chemical_formula_weight 7681.52
_space_group_crystal_system triclinic
_space_group_IT_number 2
_space_group_name_Hall '-P 1'
_space_group_name_H-M_alt 'P -1'
_symmetry_cell_setting triclinic
_symmetry_Int_Tables_number 2
_symmetry_space_group_name_Hall '-P 1'
_symmetry_space_group_name_H-M 'P -1'
_atom_sites_solution_hydrogens geom
_audit_creation_method SHELXL-2013
_cell_angle_alpha 111.2260(10)
_cell_angle_beta 106.0280(10)
_cell_angle_gamma 107.9000(10)
_cell_formula_units_Z 1
_cell_length_a 21.9150(17)
_cell_length_b 22.9674(17)
_cell_length_c 24.021(3)
_cell_measurement_reflns_used 9476
_cell_measurement_temperature 100(2)
_cell_measurement_theta_max 26.6
_cell_measurement_theta_min 2.2
_cell_volume 9648.0(16)
_computing_cell_refinement 'APEX2 (Bruker AXS, 2008)'
_computing_data_collection 'APEX2 (Bruker AXS, 2008)'
_computing_data_reduction 'APEX2 (Bruker AXS, 2008)'
_computing_molecular_graphics 'X-SEED, Barbour, 2001'
_computing_publication_material 'CIFTAB (Sheldrick, 2013)'
_computing_structure_refinement 'SHELXL-2013 (Sheldrick, 2013)'
_computing_structure_solution 'SHELXS-2013 (Sheldrick, 2013)'
_diffrn_ambient_temperature 100(2)
_diffrn_measured_fraction_theta_full 0.997
_diffrn_measured_fraction_theta_max 0.982
_diffrn_measurement_device_type 'Bruker APEXII CCD area detector'
_diffrn_measurement_method 'omega scans'
_diffrn_radiation_type MoK\a
_diffrn_radiation_wavelength 0.71073
_diffrn_reflns_av_R_equivalents 0.0355
_diffrn_reflns_av_unetI/netI 0.0554
_diffrn_reflns_Laue_measured_fraction_full 0.997
_diffrn_reflns_Laue_measured_fraction_max 0.982
_diffrn_reflns_limit_h_max 28
_diffrn_reflns_limit_h_min -28
_diffrn_reflns_limit_k_max 29
_diffrn_reflns_limit_k_min -29
_diffrn_reflns_limit_l_max 31
_diffrn_reflns_limit_l_min -31
_diffrn_reflns_number 112056
_diffrn_reflns_point_group_measured_fraction_full 0.997
_diffrn_reflns_point_group_measured_fraction_max 0.982
_diffrn_reflns_theta_full 25.242
_diffrn_reflns_theta_max 27.483
_diffrn_reflns_theta_min 1.011
_diffrn_standards_decay_% 0.0
_exptl_absorpt_coefficient_mu 1.241
_exptl_absorpt_correction_T_max 0.75
_exptl_absorpt_correction_T_min 0.59
_exptl_absorpt_correction_type multi-scan
_exptl_absorpt_process_details
;
 Data were corrected for decay and absorption using the program SADABS 
 (Sheldrick, G. M. (2003). SADABS. Version 2.10. University of
 G\"ottingen, Germany).
;
_exptl_crystal_colour Colourless
_exptl_crystal_density_diffrn 1.322
_exptl_crystal_description Prism
_exptl_crystal_F_000 4050
_refine_diff_density_max 2.626
_refine_diff_density_min -1.318
_refine_diff_density_rms 0.189
_refine_ls_extinction_method none
_refine_ls_goodness_of_fit_ref 1.065
_refine_ls_hydrogen_treatment constr
_refine_ls_matrix_type full
_refine_ls_number_parameters 2271
_refine_ls_number_reflns 43444
_refine_ls_number_restraints 83
_refine_ls_restrained_S_all 1.070
_refine_ls_R_factor_all 0.1343
_refine_ls_R_factor_gt 0.0844
_refine_ls_shift/su_max 0.027
_refine_ls_shift/su_mean 0.000
_refine_ls_structure_factor_coef Fsqd
_refine_ls_weighting_details 'w=1/[\s^2^(Fo^2^)+(0.1835P)^2^+21.1832P] where P=(Fo^2^+2Fc^2^)/3'
_refine_ls_weighting_scheme calc
_refine_ls_wR_factor_gt 0.2542
_refine_ls_wR_factor_ref 0.3050
_reflns_Friedel_coverage 0.000
_reflns_number_gt 27480
_reflns_number_total 43444
_reflns_threshold_expression 'I > 2\s(I)'
_cod_data_source_file ja5107354_si_001.cif
_cod_data_source_block PgC4GaTlK
_cod_original_cell_volume 9647.9(16)
_cod_database_code 4123053
_shelx_space_group_comment
;
The symmetry employed for this shelxl refinement is uniquely defined
by the following loop, which should always be used as a source of
symmetry information in preference to the above space-group names.
They are only intended as comments.
;
_shelxl_version_number 2013-4

loop_
_space_group_symop_operation_xyz
'x, y, z'
'-x, -y, -z'

loop_
_atom_site_label
_atom_site_type_symbol
_atom_site_fract_x
_atom_site_fract_y
_atom_site_fract_z
_atom_site_U_iso_or_equiv
_atom_site_adp_type
_atom_site_occupancy
_atom_site_site_symmetry_order
_atom_site_calc_flag
_atom_site_refinement_flags_posn
_atom_site_refinement_flags_adp
_atom_site_refinement_flags_occupancy
_atom_site_disorder_assembly
_atom_site_disorder_group
Ga1 Ga 0.58640(3) 0.66603(3) 0.87253(3) 0.03050(15) Uani 1 1 d . . . . .
O1 O 0.6599(2) 0.74025(19) 0.8769(2) 0.0316(8) Uani 1 1 d . . . . .
C1 C 0.8307(3) 0.7472(3) 0.8798(3) 0.0293(11) Uani 1 1 d . . . . .
H1 H 0.8753 0.7790 0.8867 0.035 Uiso 1 1 calc R U . . .
Ga2 Ga 0.46452(3) 0.48650(3) 0.83083(3) 0.03106(15) Uani 1 1 d . . . . .
O2 O 0.6356(2) 0.6086(2) 0.8469(2) 0.0371(9) Uani 1 1 d . . . . .
C2 C 0.7797(3) 0.7705(3) 0.8844(2) 0.0265(10) Uani 1 1 d . . . . .
Ga3 Ga 0.64612(3) 0.52392(3) 0.84025(3) 0.03232(15) Uani 1 1 d . . . . .
O3 O 0.7342(2) 0.56408(19) 0.8374(2) 0.0351(9) Uani 1 1 d . . . . .
C3 C 0.7146(3) 0.7238(3) 0.8736(3) 0.0296(11) Uani 1 1 d . . . . .
Ga4 Ga 0.19522(3) 0.19128(3) 0.49182(3) 0.03245(15) Uani 1 1 d . . . . .
O4 O 0.7719(2) 0.5159(2) 0.7395(2) 0.0415(10) Uani 1 1 d . . . . .
C4 C 0.7017(3) 0.6554(3) 0.8580(3) 0.0314(11) Uani 1 1 d . . . . .
Ga5 Ga 0.24077(4) 0.32200(3) 0.66375(3) 0.03380(16) Uani 1 1 d . . . . .
O5 O 0.7638(3) 0.4863(2) 0.6195(2) 0.0500(11) Uani 1 1 d . . . . .
C5 C 0.7528(3) 0.6322(3) 0.8536(3) 0.0306(11) Uani 1 1 d . . . . .
Ga6 Ga 0.13414(4) 0.33219(3) 0.51976(3) 0.03468(16) Uani 1 1 d . . . . .
O6 O 0.8555(2) 0.5744(2) 0.59851(19) 0.0420(10) Uani 1 1 d . . . . .
C6 C 0.8191(3) 0.6789(3) 0.8656(3) 0.0287(11) Uani 1 1 d . . . . .
O7 O 0.9025(2) 0.6752(2) 0.56557(19) 0.0358(9) Uani 1 1 d . . . . .
C7 C 0.8739(3) 0.6522(3) 0.8587(3) 0.0320(11) Uani 1 1 d D . . . .
H7 H 0.8575 0.6074 0.8605 0.038 Uiso 1 1 calc R U . . .
O8 O 0.8368(2) 0.7405(2) 0.51948(19) 0.0408(10) Uani 1 1 d . . . . .
C8 C 0.9167(3) 0.6795(3) 0.7783(3) 0.0282(11) Uani 1 1 d . . . . .
H8 H 0.9502 0.7247 0.8148 0.034 Uiso 1 1 calc R U . . .
O9 O 0.8246(2) 0.8486(2) 0.59938(19) 0.0345(9) Uani 1 1 d . . . . .
C9 C 0.8712(3) 0.6325(3) 0.7897(3) 0.0298(11) Uani 1 1 d . . . . .
O10 O 0.7300(2) 0.8518(2) 0.6549(2) 0.0398(9) Uani 1 1 d . . . . .
C10 C 0.8203(3) 0.5679(3) 0.7357(3) 0.0326(12) Uani 1 1 d . . . . .
O11 O 0.6243(2) 0.8007(3) 0.6853(2) 0.0481(11) Uani 1 1 d . . . . .
C11 C 0.8164(3) 0.5513(3) 0.6729(3) 0.0363(13) Uani 1 1 d . . . . .
O12 O 0.6489(2) 0.8015(2) 0.8014(2) 0.0405(10) Uani 1 1 d . . . . .
C12 C 0.8634(3) 0.5975(3) 0.6625(3) 0.0324(12) Uani 1 1 d . . . . .
O13 O 0.3763(2) 0.49266(18) 0.83072(19) 0.0315(8) Uani 1 1 d . . . . .
C13 C 0.9157(3) 0.6638(3) 0.7162(3) 0.0280(11) Uani 1 1 d . . . . .
O14 O 0.5077(2) 0.58832(19) 0.8665(2) 0.0368(9) Uani 1 1 d . . . . .
C14 C 0.9671(3) 0.7161(3) 0.7055(3) 0.0295(11) Uani 1 1 d D . . . .
H14 H 0.9776 0.6881 0.6699 0.035 Uiso 1 1 calc R U . . .
O15 O 0.5391(2) 0.72020(19) 0.8988(2) 0.0343(9) Uani 1 1 d . . . . .
C15 C 0.9229(3) 0.8099(3) 0.7203(3) 0.0292(11) Uani 1 1 d . . . . .
H15 H 0.9416 0.8251 0.7665 0.035 Uiso 1 1 calc R U . . .
O16 O 0.5560(2) 0.8253(2) 0.8752(2) 0.0395(9) Uani 1 1 d . . . . .
C16 C 0.9302(3) 0.7537(3) 0.6788(3) 0.0283(11) Uani 1 1 d . . . . .
O17 O 0.5337(2) 0.8386(3) 0.7659(3) 0.0520(12) Uani 1 1 d . . . . .
C17 C 0.9010(3) 0.7310(3) 0.6117(3) 0.0324(12) Uani 1 1 d . . . . .
O18 O 0.4027(2) 0.8121(3) 0.6839(2) 0.0484(11) Uani 1 1 d . . . . .
C18 C 0.8665(3) 0.7642(3) 0.5874(3) 0.0333(12) Uani 1 1 d . . . . .
O19 O 0.2769(3) 0.7080(2) 0.5802(2) 0.0559(13) Uani 1 1 d . . . . .
C19 C 0.8610(3) 0.8207(3) 0.6288(3) 0.0322(12) Uani 1 1 d . . . . .
O20 O 0.1885(3) 0.5714(2) 0.4874(2) 0.0647(16) Uani 1 1 d . . . . .
C20 C 0.8892(3) 0.8446(3) 0.6964(3) 0.0277(11) Uani 1 1 d . . . . .
O21 O 0.1000(3) 0.4838(2) 0.5099(2) 0.0445(10) Uani 1 1 d . . . . .
C21 C 0.8808(3) 0.9054(3) 0.7421(3) 0.0294(11) Uani 1 1 d D . . . .
H21 H 0.8653 0.9272 0.7152 0.035 Uiso 1 1 calc R U . . .
O22 O 0.1045(2) 0.4002(2) 0.55860(19) 0.0372(9) Uani 1 1 d . . . . .
C22 C 0.8317(3) 0.8740(2) 0.8176(3) 0.0268(10) Uani 1 1 d . . . . .
H22 H 0.8793 0.8891 0.8473 0.032 Uiso 1 1 calc R U . . .
O23 O 0.1779(3) 0.3457(2) 0.6107(2) 0.0449(11) Uani 1 1 d . . . . .
C23 C 0.8208(3) 0.8782(2) 0.7596(3) 0.0273(11) Uani 1 1 d . . . . .
O24 O 0.2577(2) 0.40510(19) 0.74168(19) 0.0341(8) Uani 1 1 d . . . . .
C24 C 0.7491(3) 0.8520(3) 0.7146(3) 0.0289(11) Uani 1 1 d . . . . .
O25 O 0.6576(2) 0.44559(19) 0.8408(2) 0.0357(9) Uani 1 1 d . . . . .
C25 C 0.6949(3) 0.8264(3) 0.7301(3) 0.0343(12) Uani 1 1 d . . . . .
O26 O 0.5519(2) 0.4787(2) 0.8381(2) 0.0431(10) Uani 1 1 d . . . . .
C26 C 0.7076(3) 0.8252(3) 0.7902(3) 0.0316(11) Uani 1 1 d . . . . .
O27 O 0.4212(2) 0.38637(19) 0.8052(2) 0.0342(8) Uani 1 1 d . . . . .
C27 C 0.7775(3) 0.8491(3) 0.8351(3) 0.0270(10) Uani 1 1 d . . . . .
O28 O 0.3014(2) 0.29925(19) 0.72053(18) 0.0321(8) Uani 1 1 d . . . . .
C28 C 0.7917(3) 0.8449(3) 0.8990(3) 0.0285(11) Uani 1 1 d D . . . .
H28 H 0.7544 0.8523 0.9127 0.034 Uiso 1 1 calc R U . . .
O29 O 0.2212(2) 0.2350(2) 0.58903(19) 0.0368(9) Uani 1 1 d . . . . .
C29 C 0.9481(3) 0.7010(3) 0.9165(3) 0.0393(13) Uani 1 1 d D . . . .
H29A H 0.9442 0.7109 0.9587 0.047 Uiso 1 1 calc R U . . .
H29B H 0.9668 0.7461 0.9164 0.047 Uiso 1 1 calc R U . . .
O30 O 0.2236(2) 0.12490(19) 0.50390(19) 0.0341(8) Uani 1 1 d . . . . .
O31 O 0.2820(2) 0.0777(2) 0.4292(2) 0.0391(9) Uani 1 1 d . . . . .
O32 O 0.3887(3) 0.1239(3) 0.3987(2) 0.0496(11) Uani 1 1 d . . . . .
O33 O 0.5211(2) 0.1414(2) 0.4648(2) 0.0449(10) Uani 1 1 d . . . . .
C41 C 0.8635(3) 0.9011(3) 0.9572(3) 0.0332(12) Uani 1 1 d D . . . .
H33A H 0.9020 0.8956 0.9453 0.040 Uiso 1 1 calc R U . . .
H33B H 0.8679 0.8938 0.9960 0.040 Uiso 1 1 calc R U . . .
O34 O 0.6532(3) 0.2332(2) 0.5648(2) 0.0516(12) Uani 1 1 d . . . . .
O35 O 0.7333(3) 0.3663(2) 0.6659(2) 0.0505(12) Uani 1 1 d . . . . .
O36 O 0.7353(2) 0.4057(2) 0.7858(2) 0.0407(10) Uani 1 1 d . . . . .
O37 O 0.5251(3) 0.6251(3) 0.7736(2) 0.0570(13) Uani 1 1 d . . . . .
C37 C 0.9512(3) 0.9630(3) 0.8015(3) 0.0407(14) Uani 1 1 d D . . . .
H37A H 0.9687 0.9431 0.8290 0.049 Uiso 1 1 calc R U . . .
H37B H 0.9866 0.9775 0.7849 0.049 Uiso 1 1 calc R U . . .
O38 O 0.6441(2) 0.6918(2) 0.9677(2) 0.0481(11) Uani 1 1 d . . . . .
O39 O 0.4387(3) 0.4690(3) 0.7410(2) 0.0525(12) Uani 1 1 d . . . . .
O40 O 0.4890(2) 0.5002(2) 0.9241(2) 0.0462(10) Uani 1 1 d . . . . .
O41 O 0.5905(3) 0.4748(3) 0.7394(3) 0.0671(15) Uani 1 1 d . . . . .
C33 C 1.0393(3) 0.7671(3) 0.7674(3) 0.0329(12) Uani 1 1 d D . . . .
H41A H 1.0684 0.8018 0.7582 0.039 Uiso 1 1 calc R U . . .
H41B H 1.0306 0.7930 0.8050 0.039 Uiso 1 1 calc R U . . .
O42 O 0.6929(3) 0.5772(2) 0.9419(2) 0.0494(11) Uani 1 1 d . . . . .
O43 O 0.2973(3) 0.2630(2) 0.5218(3) 0.0563(12) Uani 1 1 d . . . . .
O44 O 0.0937(2) 0.1329(3) 0.4735(2) 0.0526(12) Uani 1 1 d . . . . .
O45 O 0.3187(3) 0.3751(2) 0.6499(2) 0.0485(11) Uani 1 1 d . . . . .
C45 C 0.3551(3) 0.6548(3) 0.8792(3) 0.0302(11) Uani 1 1 d . . . . .
H45 H 0.3205 0.6708 0.8832 0.036 Uiso 1 1 calc R U . . .
O46 O 0.1586(2) 0.2667(2) 0.6748(2) 0.0453(10) Uani 1 1 d . . . . .
C46 C 0.3357(3) 0.5829(3) 0.8580(3) 0.0291(11) Uani 1 1 d . . . . .
O47 O 0.2345(3) 0.4060(4) 0.5486(4) 0.0641(17) Uani 1 1 d . . . . .
C47 C 0.3877(3) 0.5616(3) 0.8527(3) 0.0280(11) Uani 1 1 d . . . . .
O48 O 0.0438(3) 0.2527(2) 0.4997(3) 0.0559(12) Uani 1 1 d . . . . .
C48 C 0.4551(3) 0.6095(3) 0.8698(3) 0.0324(12) Uani 1 1 d . . . . .
C49 C 0.4728(3) 0.6795(3) 0.8888(3) 0.0297(11) Uani 1 1 d . . . . .
C50 C 0.4229(3) 0.7036(3) 0.8948(3) 0.0303(11) Uani 1 1 d . . . . .
C51 C 0.2608(3) 0.5308(3) 0.8390(3) 0.0289(11) Uani 1 1 d D . . . .
H51 H 0.2657 0.4934 0.8491 0.035 Uiso 1 1 calc R U . . .
C52 C 0.1749(3) 0.5214(3) 0.7361(3) 0.0300(11) Uani 1 1 d . . . . .
H52 H 0.1736 0.5617 0.7650 0.036 Uiso 1 1 calc R U . . .
C53 C 0.2158(3) 0.4949(3) 0.7643(3) 0.0303(11) Uani 1 1 d . . . . .
C54 C 0.2174(3) 0.4359(3) 0.7212(3) 0.0317(11) Uani 1 1 d . . . . .
C55 C 0.1768(3) 0.4050(3) 0.6536(3) 0.0352(12) Uani 1 1 d . . . . .
C56 C 0.1378(3) 0.4329(3) 0.6259(3) 0.0318(11) Uani 1 1 d . . . . .
C57 C 0.1357(3) 0.4923(3) 0.6678(3) 0.0300(11) Uani 1 1 d . . . . .
C58 C 0.0940(3) 0.5246(3) 0.6378(3) 0.0312(11) Uani 1 1 d D . . . .
H58 H 0.0544 0.4855 0.5940 0.037 Uiso 1 1 calc R U . . .
C59 C 0.1871(3) 0.6466(3) 0.6710(3) 0.0321(11) Uani 1 1 d . . . . .
H59 H 0.1878 0.6638 0.7137 0.038 Uiso 1 1 calc R U . . .
C60 C 0.1413(3) 0.5756(3) 0.6234(3) 0.0328(12) Uani 1 1 d . . . . .
C61 C 0.1425(3) 0.5518(3) 0.5619(3) 0.0383(13) Uani 1 1 d . . . . .
C62 C 0.1874(4) 0.5967(3) 0.5481(3) 0.0449(15) Uani 1 1 d . . . . .
C63 C 0.2320(4) 0.6663(3) 0.5959(3) 0.0426(14) Uani 1 1 d . . . . .
C64 C 0.2314(3) 0.6926(3) 0.6577(3) 0.0333(12) Uani 1 1 d . . . . .
C65 C 0.2792(3) 0.7707(3) 0.7090(3) 0.0353(12) Uani 1 1 d D . . . .
H65 H 0.2881 0.7953 0.6830 0.042 Uiso 1 1 calc R U . . .
C66 C 0.3645(3) 0.7762(3) 0.8104(3) 0.0330(12) Uani 1 1 d . . . . .
H66 H 0.3253 0.7610 0.8203 0.040 Uiso 1 1 calc R U . . .
C67 C 0.3523(3) 0.7838(3) 0.7540(3) 0.0345(12) Uani 1 1 d . . . . .
C68 C 0.4108(3) 0.8044(3) 0.7394(3) 0.0397(13) Uani 1 1 d . . . . .
C69 C 0.4775(3) 0.8186(3) 0.7819(3) 0.0389(13) Uani 1 1 d . . . . .
C70 C 0.4875(3) 0.8109(3) 0.8376(3) 0.0343(12) Uani 1 1 d . . . . .
C71 C 0.4303(3) 0.7894(3) 0.8528(3) 0.0308(11) Uani 1 1 d . . . . .
C72 C 0.4416(3) 0.7799(3) 0.9140(3) 0.0315(11) Uani 1 1 d D . . . .
H72 H 0.4940 0.8074 0.9436 0.038 Uiso 1 1 calc R U . . .
C73 C 0.2262(3) 0.5638(3) 0.8811(3) 0.0400(13) Uani 1 1 d D . . . .
H73A H 0.2601 0.5886 0.9286 0.048 Uiso 1 1 calc R U . . .
H73B H 0.2175 0.5989 0.8700 0.048 Uiso 1 1 calc R U . . .
C77 C 0.0588(3) 0.5559(3) 0.6795(3) 0.0382(13) Uani 1 1 d D . . . .
H77A H 0.0366 0.5798 0.6601 0.046 Uiso 1 1 calc R U . . .
H77B H 0.0958 0.5914 0.7251 0.046 Uiso 1 1 calc R U . . .
C81 C 0.2429(4) 0.8035(3) 0.7477(4) 0.0482(16) Uani 1 1 d D . . . .
H81A H 0.1953 0.7917 0.7159 0.058 Uiso 1 1 calc R U . . .
H81B H 0.2357 0.7826 0.7764 0.058 Uiso 1 1 calc R U . . .
C85 C 0.4050(4) 0.8106(3) 0.9545(3) 0.0406(14) Uani 1 1 d D . . . .
H85A H 0.3535 0.7889 0.9252 0.049 Uiso 1 1 calc R U . . .
H85B H 0.4100 0.7981 0.9903 0.049 Uiso 1 1 calc R U . . .
C89 C 0.5394(3) 0.4113(3) 0.8261(3) 0.0365(13) Uani 1 1 d . . . . .
C90 C 0.5954(3) 0.3944(3) 0.8281(3) 0.0316(11) Uani 1 1 d . . . . .
C91 C 0.5845(3) 0.3271(3) 0.8163(3) 0.0312(11) Uani 1 1 d . . . . .
C92 C 0.5176(3) 0.2804(3) 0.8025(3) 0.0314(11) Uani 1 1 d . . . . .
H92 H 0.5103 0.2346 0.7948 0.038 Uiso 1 1 calc R U . . .
C93 C 0.4599(3) 0.2958(3) 0.7990(2) 0.0294(11) Uani 1 1 d . . . . .
C94 C 0.4724(3) 0.3629(3) 0.8099(3) 0.0307(11) Uani 1 1 d . . . . .
C95 C 0.6454(3) 0.3082(3) 0.8162(3) 0.0327(12) Uani 1 1 d . . . . .
H95 H 0.6904 0.3524 0.8491 0.039 Uiso 1 1 calc R U . . .
C96 C 0.6048(3) 0.2191(3) 0.6961(3) 0.0312(11) Uani 1 1 d . . . . .
H96 H 0.5735 0.1855 0.7023 0.037 Uiso 1 1 calc R U . . .
C97 C 0.6060(3) 0.1982(3) 0.6344(3) 0.0340(12) Uani 1 1 d . . . . .
C98 C 0.6496(3) 0.2487(3) 0.6250(3) 0.0372(13) Uani 1 1 d . . . . .
C99 C 0.6917(3) 0.3175(3) 0.6767(3) 0.0387(13) Uani 1 1 d . . . . .
C100 C 0.6909(3) 0.3367(3) 0.7382(3) 0.0358(12) Uani 1 1 d . . . . .
C101 C 0.6475(3) 0.2872(3) 0.7492(3) 0.0303(11) Uani 1 1 d . . . . .
C102 C 0.5600(3) 0.1214(3) 0.5790(3) 0.0322(12) Uani 1 1 d . . . . .
H102 H 0.5820 0.1136 0.5473 0.039 Uiso 1 1 calc R U . . .
C103 C 0.4296(3) 0.0875(3) 0.5575(3) 0.0311(11) Uani 1 1 d . . . . .
H103 H 0.4399 0.0807 0.5951 0.037 Uiso 1 1 calc R U . . .
C104 C 0.3605(3) 0.0758(3) 0.5234(3) 0.0293(11) Uani 1 1 d . . . . .
C105 C 0.3475(3) 0.0880(3) 0.4691(3) 0.0334(12) Uani 1 1 d . . . . .
C106 C 0.4017(3) 0.1111(3) 0.4514(3) 0.0372(13) Uani 1 1 d . . . . .
C107 C 0.4692(3) 0.1206(3) 0.4860(3) 0.0354(12) Uani 1 1 d . . . . .
C108 C 0.4843(3) 0.1087(3) 0.5397(3) 0.0308(11) Uani 1 1 d . . . . .
C109 C 0.3008(3) 0.0523(3) 0.5431(3) 0.0297(11) Uani 1 1 d . . . . .
H109 H 0.2551 0.0278 0.5020 0.036 Uiso 1 1 calc R U . . .
C110 C 0.3382(3) 0.1472(3) 0.6611(3) 0.0303(11) Uani 1 1 d . . . . .
H110 H 0.3644 0.1260 0.6774 0.036 Uiso 1 1 calc R U . . .
C111 C 0.3411(3) 0.2076(3) 0.7075(3) 0.0281(11) Uani 1 1 d . . . . .
C112 C 0.3017(3) 0.2371(3) 0.6816(3) 0.0296(11) Uani 1 1 d . . . . .
C113 C 0.2612(3) 0.2063(3) 0.6147(3) 0.0331(12) Uani 1 1 d . . . . .
C114 C 0.2605(3) 0.1471(3) 0.5691(3) 0.0310(11) Uani 1 1 d . . . . .
C115 C 0.2994(3) 0.1159(3) 0.5925(3) 0.0284(11) Uani 1 1 d . . . . .
C116 C 0.3865(3) 0.2429(3) 0.7811(3) 0.0317(11) Uani 1 1 d . . . . .
H116 H 0.3644 0.2702 0.8032 0.038 Uiso 1 1 calc R U . A 1
C117 C 0.6464(4) 0.2546(3) 0.8401(3) 0.0415(14) Uani 1 1 d . . . . .
H11A H 0.6419 0.2705 0.8823 0.050 Uiso 1 1 calc R U . . .
H11B H 0.6039 0.2092 0.8071 0.050 Uiso 1 1 calc R U . . .
C121 C 0.5610(3) 0.0700(3) 0.6048(3) 0.0388(13) Uani 1 1 d . . . . .
H12A H 0.5290 0.0215 0.5678 0.047 Uiso 1 1 calc R U . . .
H12B H 0.5428 0.0783 0.6389 0.047 Uiso 1 1 calc R U . . .
C125 C 0.3023(4) -0.0006(3) 0.5671(3) 0.0391(13) Uani 1 1 d . . . . .
H12C H 0.2651 -0.0102 0.5830 0.047 Uiso 1 1 calc R U . . .
H12D H 0.3491 0.0199 0.6050 0.047 Uiso 1 1 calc R U . . .
C129 C 0.3794(14) 0.1858(11) 0.8002(10) 0.046(6) Uani 0.5 1 d . . P B 1
H12E H 0.4044 0.1598 0.7828 0.055 Uiso 0.5 1 calc R U P B 1
H12F H 0.3284 0.1523 0.7807 0.055 Uiso 0.5 1 calc R U P B 1
K53 K 0.7304(3) 0.34088(18) 0.5458(2) 0.1140(17) Uani 0.65 1 d . . P . .
C34 C 1.0807(3) 0.7306(3) 0.7872(3) 0.0347(12) Uani 1 1 d D . . . .
H32A H 1.0969 0.7122 0.7531 0.042 Uiso 1 1 calc R U . . .
H32B H 1.0484 0.6900 0.7879 0.042 Uiso 1 1 calc R U . . .
C42 C 0.8741(3) 0.9759(3) 0.9768(3) 0.0398(13) Uani 1 1 d D . . . .
H35A H 0.8308 0.9790 0.9796 0.048 Uiso 1 1 calc R U . . .
H35B H 0.8801 0.9869 0.9418 0.048 Uiso 1 1 calc R U . . .
C79 C -0.0196(4) 0.5296(4) 0.7371(4) 0.0482(16) Uani 1 1 d D . . . .
H38A H -0.0367 0.5631 0.7311 0.058 Uiso 1 1 calc R U . . .
H38B H 0.0228 0.5557 0.7805 0.058 Uiso 1 1 calc R U . . .
C78 C 0.0014(3) 0.4995(3) 0.6825(4) 0.0469(16) Uani 1 1 d D . . . .
H44A H -0.0414 0.4719 0.6394 0.056 Uiso 1 1 calc R U . . .
H44B H 0.0197 0.4670 0.6894 0.056 Uiso 1 1 calc R U . . .
C43 C 0.9388(4) 1.0304(3) 1.0433(3) 0.0474(15) Uani 1 1 d D . . . .
H74A H 0.9294 1.0239 1.0792 0.057 Uiso 1 1 calc R U . . .
H74B H 0.9805 1.0223 1.0429 0.057 Uiso 1 1 calc R U . . .
C86 C 0.4354(4) 0.8901(3) 0.9853(4) 0.0525(18) Uani 1 1 d D . . . .
H75A H 0.4877 0.9115 1.0110 0.063 Uiso 1 1 calc R U . . .
H75B H 0.4259 0.9022 0.9493 0.063 Uiso 1 1 calc R U . . .
C35 C 1.1449(3) 0.7769(4) 0.8543(3) 0.0481(16) Uani 1 1 d D . . . .
H76A H 1.1289 0.7957 0.8885 0.058 Uiso 1 1 calc R U . . .
H76B H 1.1777 0.8171 0.8536 0.058 Uiso 1 1 calc R U . . .
C122 C 0.6367(4) 0.0778(4) 0.6351(4) 0.0503(17) Uani 1 1 d . . . . .
H78A H 0.6477 0.0534 0.5988 0.060 Uiso 1 1 calc R U . . .
H78B H 0.6712 0.1281 0.6590 0.060 Uiso 1 1 calc R U . . .
C74 C 0.1560(4) 0.5104(4) 0.8704(4) 0.0521(17) Uani 1 1 d D . . . .
H79A H 0.1638 0.4741 0.8799 0.063 Uiso 1 1 calc R U . . .
H79B H 0.1210 0.4870 0.8235 0.063 Uiso 1 1 calc R U . . .
C30 C 1.0013(4) 0.6704(4) 0.9135(4) 0.0541(18) Uani 1 1 d D . . . .
H80A H 0.9786 0.6217 0.9051 0.065 Uiso 1 1 calc R U . . .
H80B H 1.0118 0.6687 0.8756 0.065 Uiso 1 1 calc R U . . .
C38 C 0.9476(4) 1.0276(3) 0.8453(4) 0.060(2) Uani 1 1 d D . . . .
H82A H 0.9150 1.0136 0.8646 0.073 Uiso 1 1 calc R U . . .
H82B H 0.9956 1.0608 0.8825 0.073 Uiso 1 1 calc R U . . .
C44 C 0.9566(4) 1.1045(3) 1.0585(4) 0.066(2) Uani 1 1 d D . . . .
H83A H 0.9985 1.1368 1.1014 0.099 Uiso 1 1 calc R U . . .
H83B H 0.9161 1.1135 1.0603 0.099 Uiso 1 1 calc R U . . .
H83C H 0.9669 1.1117 1.0236 0.099 Uiso 1 1 calc R U . . .
C126 C 0.2898(5) -0.0695(3) 0.5124(4) 0.0543(18) Uani 1 1 d . . . . .
H84A H 0.2472 -0.0854 0.4720 0.065 Uiso 1 1 calc R U . . .
H84B H 0.3311 -0.0606 0.5017 0.065 Uiso 1 1 calc R U . . .
C36 C 1.1852(4) 0.7384(5) 0.8734(4) 0.064(2) Uani 1 1 d D . . . .
H86A H 1.2257 0.7707 0.9172 0.095 Uiso 1 1 calc R U . . .
H86B H 1.2025 0.7210 0.8405 0.095 Uiso 1 1 calc R U . . .
H86C H 1.1532 0.6989 0.8747 0.095 Uiso 1 1 calc R U . . .
C123 C 0.6470(5) 0.0489(5) 0.6826(4) 0.071(2) Uani 1 1 d . . . . .
H87A H 0.6130 -0.0015 0.6592 0.085 Uiso 1 1 calc R U . . .
H87B H 0.6370 0.0736 0.7196 0.085 Uiso 1 1 calc R U . . .
C127 C 0.2792(5) -0.1280(4) 0.5295(5) 0.072(2) Uani 1 1 d . . . . .
H88A H 0.2377 -0.1372 0.5399 0.086 Uiso 1 1 calc R U . . .
H88B H 0.2680 -0.1711 0.4902 0.086 Uiso 1 1 calc R U . . .
C118 C 0.7099(5) 0.2430(5) 0.8507(5) 0.069(2) Uani 1 1 d . . . . .
H30A H 0.7526 0.2887 0.8820 0.083 Uiso 1 1 calc R U . . .
H30B H 0.7131 0.2247 0.8079 0.083 Uiso 1 1 calc R U . . .
C119 C 0.7118(6) 0.1918(6) 0.8779(6) 0.086(3) Uani 1 1 d . . . . .
H31A H 0.6681 0.1466 0.8480 0.103 Uiso 1 1 calc R U . . .
H31B H 0.7532 0.1828 0.8780 0.103 Uiso 1 1 calc R U . . .
C87 C 0.4049(6) 0.9207(4) 1.0301(5) 0.083(3) Uani 1 1 d D . . . .
H34A H 0.4114 0.9060 1.0644 0.100 Uiso 1 1 calc R U . . .
H34B H 0.3531 0.9019 1.0038 0.100 Uiso 1 1 calc R U . . .
C31 C 1.0707(4) 0.7116(5) 0.9760(4) 0.077(3) Uani 1 1 d D . . . .
H36A H 1.1067 0.6980 0.9660 0.092 Uiso 1 1 calc R U . . .
H36B H 1.0881 0.7622 0.9902 0.092 Uiso 1 1 calc R U . . .
C75 C 0.1262(5) 0.5458(6) 0.9156(6) 0.091(3) Uani 1 1 d D . . . .
H39A H 0.1614 0.5683 0.9623 0.109 Uiso 1 1 calc R U . . .
H39B H 0.1206 0.5833 0.9070 0.109 Uiso 1 1 calc R U . . .
C120 C 0.7167(8) 0.2183(7) 0.9439(6) 0.122(5) Uani 1 1 d . . . . .
H40A H 0.7171 0.1838 0.9586 0.183 Uiso 1 1 calc R U . . .
H40B H 0.6756 0.2269 0.9440 0.183 Uiso 1 1 calc R U . . .
H40C H 0.7607 0.2622 0.9740 0.183 Uiso 1 1 calc R U . . .
C32 C 1.0640(6) 0.7001(7) 1.0323(5) 0.115(5) Uani 1 1 d D . . . .
H42A H 1.1102 0.7287 1.0715 0.172 Uiso 1 1 calc R U . . .
H42B H 1.0488 0.6505 1.0194 0.172 Uiso 1 1 calc R U . . .
H42C H 1.0286 0.7137 1.0427 0.172 Uiso 1 1 calc R U . . .
C130 C 0.4138(8) 0.2216(6) 0.8807(6) 0.044(3) Uani 0.5 1 d . . P B 1
H43A H 0.4646 0.2550 0.8993 0.053 Uiso 0.5 1 calc R U P B 1
H43B H 0.3893 0.2487 0.8973 0.053 Uiso 0.5 1 calc R U P B 1
C128 C 0.3419(8) -0.1128(6) 0.5865(6) 0.118(5) Uani 1 1 d . . . . .
H11C H 0.3311 -0.1526 0.5949 0.177 Uiso 1 1 calc R U . . .
H11D H 0.3529 -0.0707 0.6260 0.177 Uiso 1 1 calc R U . . .
H11E H 0.3830 -0.1050 0.5762 0.177 Uiso 1 1 calc R U . . .
C131 C 0.4090(19) 0.1718(12) 0.9049(12) 0.070(7) Uani 0.5 1 d . . P B 1
H11F H 0.3582 0.1382 0.8860 0.084 Uiso 0.5 1 calc R U P B 1
H11G H 0.4270 0.1974 0.9537 0.084 Uiso 0.5 1 calc R U P B 1
C39 C 0.9235(8) 1.0651(6) 0.8118(6) 0.115(4) Uani 1 1 d D . . . .
H12G H 0.8736 1.0340 0.7777 0.138 Uiso 1 1 calc R U . . .
H12H H 0.9532 1.0756 0.7889 0.138 Uiso 1 1 calc R U . . .
C40 C 0.9280(12) 1.1345(8) 0.8603(9) 0.199(10) Uani 1 1 d D . . . .
H12I H 0.9115 1.1567 0.8356 0.299 Uiso 1 1 calc R U . . .
H12J H 0.9775 1.1661 0.8937 0.299 Uiso 1 1 calc R U . . .
H12K H 0.8979 1.1244 0.8825 0.299 Uiso 1 1 calc R U . . .
C76 C 0.0553(7) 0.4973(8) 0.9072(8) 0.132(5) Uani 1 1 d D . . . .
H12L H 0.0407 0.5241 0.9384 0.199 Uiso 1 1 calc R U . . .
H12M H 0.0601 0.4602 0.9161 0.199 Uiso 1 1 calc R U . . .
H12N H 0.0193 0.4763 0.8616 0.199 Uiso 1 1 calc R U . . .
C80 C -0.0775(4) 0.4732(4) 0.7376(5) 0.065(2) Uani 1 1 d D . . . .
H12O H -0.0902 0.4950 0.7731 0.097 Uiso 1 1 calc R U . . .
H12P H -0.0602 0.4410 0.7453 0.097 Uiso 1 1 calc R U . . .
H12Q H -0.1196 0.4472 0.6947 0.097 Uiso 1 1 calc R U . . .
C88 C 0.4394(7) 1.0005(4) 1.0642(7) 0.114(5) Uani 1 1 d D . . . .
H12R H 0.4178 1.0179 1.0931 0.171 Uiso 1 1 calc R U . . .
H12S H 0.4319 1.0155 1.0305 0.171 Uiso 1 1 calc R U . . .
H12T H 0.4906 1.0196 1.0908 0.171 Uiso 1 1 calc R U . . .
C82 C 0.2849(6) 0.8824(4) 0.7904(6) 0.092(3) Uani 1 1 d D . . . .
H12U H 0.2531 0.8992 0.8060 0.110 Uiso 1 1 calc R U . . .
H12V H 0.3242 0.8920 0.8302 0.110 Uiso 1 1 calc R U . . .
C124 C 0.7234(7) 0.0583(7) 0.7103(5) 0.106(4) Uani 1 1 d . . . . .
H12W H 0.7291 0.0397 0.7413 0.159 Uiso 1 1 calc R U . . .
H12$ H 0.7571 0.1083 0.7337 0.159 Uiso 1 1 calc R U . . .
H12 H 0.7329 0.0329 0.6737 0.159 Uiso 1 1 calc R U . . .
C83 C 0.3156(9) 0.9257(7) 0.7657(9) 0.142(6) Uani 1 1 d D . . . .
H13A H 0.3426 0.9064 0.7441 0.171 Uiso 1 1 calc R U . . .
H13B H 0.3495 0.9734 0.8032 0.171 Uiso 1 1 calc R U . . .
K1 K 0.4982(5) 0.8195(5) 0.6309(4) 0.111(3) Uani 0.35 1 d . . P . .
C84 C 0.2604(13) 0.9303(15) 0.7168(11) 0.232(12) Uani 1 1 d D . . . .
H13C H 0.2836 0.9603 0.7009 0.347 Uiso 1 1 calc R U . . .
H13D H 0.2343 0.9504 0.7383 0.347 Uiso 1 1 calc R U . . .
H13E H 0.2271 0.8833 0.6791 0.347 Uiso 1 1 calc R U . . .
Tl1 Tl 0.77671(14) 0.70356(13) 0.71391(13) 0.0824(7) Uani 0.17 1 d . . P . .
Tl2 Tl 0.47390(19) 0.25541(18) 0.64491(16) 0.0828(8) Uani 0.13 1 d . . P . .
O49 O 0.5901(3) 0.6225(3) 1.0250(3) 0.0692(15) Uani 1 1 d D . . . .
Tl3 Tl 0.3222(3) 0.6054(4) 0.7150(3) 0.0861(16) Uani 0.07 1 d . . P . .
N3 N 0.6441(3) 0.6270(4) 1.0687(3) 0.070(2) Uani 1 1 d D . . . .
O51 O 0.7029(3) 0.6772(4) 1.0926(4) 0.104(3) Uani 1 1 d D . . . .
N6 N 0.4752(5) 0.0828(4) 0.7282(4) 0.083(2) Uani 1 1 d . . . . .
C24S C 0.4860(5) 0.0433(5) 0.7399(5) 0.079(3) Uani 1 1 d . . . . .
O133 O 0.1021(13) 0.1300(12) 0.5859(15) 0.129(10) Uani 0.5 1 d D . P C 1
C13S C 0.7424(11) 1.0404(10) 0.9117(10) 0.088(7) Uani 0.5 1 d D . P . .
C5S C 0.1165(8) 0.0840(8) 0.5985(7) 0.062(4) Uani 0.5 1 d D . P C 1
C3S C 0.0961(12) 0.0151(7) 0.5426(9) 0.094(7) Uani 0.5 1 d D . P C 1
H3S1 H 0.0687 0.0115 0.5006 0.141 Uiso 0.5 1 calc R U P C 1
H3S2 H 0.0668 -0.0226 0.5479 0.141 Uiso 0.5 1 calc R U P C 1
H3S3 H 0.1391 0.0107 0.5424 0.141 Uiso 0.5 1 calc R U P C 1
C14S C 0.7670(8) 0.9732(11) 1.0818(9) 0.085(7) Uani 0.5 1 d D . P . .
N24 N 0.8183(9) 1.0092(10) 1.1313(9) 0.094(6) Uani 0.5 1 d D . P . .
C11S C 0.7030(13) 0.9920(9) 0.8399(11) 0.104(8) Uani 0.5 1 d D . P . .
N29 N 0.7635(13) 1.0743(15) 0.9676(10) 0.140(10) Uani 0.5 1 d D . P . .
C4S C 0.1569(9) 0.0915(14) 0.6627(9) 0.110(9) Uani 0.5 1 d D . P C 1
H4S1 H 0.1725 0.1387 0.6982 0.164 Uiso 0.5 1 calc R U P C 1
H4S2 H 0.1987 0.0842 0.6626 0.164 Uiso 0.5 1 calc R U P C 1
H4S3 H 0.1265 0.0566 0.6702 0.164 Uiso 0.5 1 calc R U P C 1
C12S C 0.7008(9) 0.9242(12) 1.0199(8) 0.087(7) Uani 0.5 1 d D . P . .
O54 O 0.6353(4) 0.5840(4) 1.0879(4) 0.099(2) Uani 1 1 d D . . . .
O56 O 0.7510(5) 0.8147(4) 1.0579(5) 0.054(2) Uani 0.5 1 d D . P . .
O57 O 0.1781(5) 0.2815(6) 0.7925(4) 0.140(4) Uani 1 1 d . . . . .
O59 O 0.4215(6) 0.6114(7) 1.0219(4) 0.152(4) Uani 1 1 d . . . . .
O60 O 0.6483(8) 0.4478(8) 0.9907(5) 0.087(4) Uani 0.5 1 d . . P D 1
O61 O 0.9341(7) 1.0885(9) 1.2851(10) 0.134(8) Uani 0.5 1 d . . P . .
C15S C 0.8067(8) 0.8197(7) 1.0862(7) 0.065(5) Uani 0.5 1 d D . P . .
O8S O 0.0433(9) 0.3390(7) 0.7079(9) 0.100(5) Uani 0.5 1 d . . P . .
C17S C 0.8362(8) 0.7727(8) 1.0543(8) 0.067(5) Uani 0.5 1 d D . P . .
H17A H 0.8020 0.7393 1.0078 0.101 Uiso 0.5 1 calc R U P . .
H17B H 0.8446 0.7471 1.0780 0.101 Uiso 0.5 1 calc R U P . .
H17C H 0.8812 0.8013 1.0562 0.101 Uiso 0.5 1 calc R U P . .
O145 O 0.5253(10) 0.3011(10) 0.5703(13) 0.067(6) Uani 0.25 1 d . . P . .
O146 O 0.6987(10) 0.4891(9) 0.9996(7) 0.126(7) Uani 0.5 1 d . . P E 2
C23S C 0.5043(10) -0.0087(8) 0.7545(10) 0.166(8) Uani 1 1 d . . . . .
O2S O -0.0098(11) 0.0436(10) 0.3534(9) 0.138(8) Uani 0.5 1 d . . P F 2
O1S O 0.0271(11) -0.0148(19) 0.3679(11) 0.228(18) Uani 0.5 1 d . . P G 3
O7S O -0.0456(11) 0.2829(12) 0.5435(14) 0.071(7) Uani 0.25 1 d . . P H 2
O155 O -0.0716(11) 0.2070(11) 0.3786(11) 0.141(7) Uani 0.5 1 d . . P . .
O157 O 0.6328(10) 0.484(2) 0.6532(12) 0.195(16) Uani 0.5 1 d . . P . .
O158 O 0.6246(14) 0.4267(16) 0.624(2) 0.23(2) Uani 0.5 1 d . . P . .
C16S C 0.8579(13) 0.8749(12) 1.1584(9) 0.127(11) Uani 0.5 1 d D . P . .
H16X H 0.8361 0.9036 1.1769 0.191 Uiso 0.5 1 calc R U P . .
H16Y H 0.9024 0.9048 1.1605 0.191 Uiso 0.5 1 calc R U P . .
H16Z H 0.8682 0.8515 1.1842 0.191 Uiso 0.5 1 calc R U P . .
O161 O 0.5256(13) 0.6756(9) 0.6839(9) 0.200(14) Uani 0.5 1 d . . P . .
O18S O 0.8615(18) 0.5169(18) 0.9356(14) 0.17(2) Uani 0.25 1 d . . P . .
O163 O 0.5906(18) 0.7106(11) 0.5525(10) 0.209(16) Uani 0.5 1 d . . P . .
O164 O -0.017(3) 0.109(3) 0.6915(17) 0.13(2) Uani 0.2 1 d . . P . .
O14' O 0.229(4) 0.403(4) 0.521(3) 0.23(4) Uani 0.25 1 d . . P . .
O166 O 0.5898(13) 0.3195(10) 0.4695(10) 0.271(9) Uani 1 1 d . . . . .
C3Q C -0.0476(14) 0.3375(14) 0.4054(14) 0.047(6) Uiso 0.25 1 d . . P I 1
C132 C 0.451(2) 0.130(2) 0.8878(13) 0.179(19) Uani 0.5 1 d . . P B 1
H16A H 0.4455 0.0983 0.9064 0.268 Uiso 0.5 1 calc R U P B 1
H16B H 0.5013 0.1628 0.9068 0.268 Uiso 0.5 1 calc R U P B 1
H16C H 0.4320 0.1030 0.8395 0.268 Uiso 0.5 1 calc R U P B 1
O169 O 1.0751(19) 1.284(2) 0.8386(18) 0.133(16) Uani 0.25 1 d . . P . .
O16S O 0.3241(16) 0.528(3) 0.4914(15) 0.132(15) Uani 0.25 1 d . . P J 2
O171 O 0.5390(17) 0.6015(12) 0.5704(11) 0.191(11) Uani 0.5 1 d . . P . .
O172 O 0.8636(11) 0.3131(7) 0.5563(15) 0.229(17) Uani 0.5 1 d . . P . .
O22S O 0.8215(16) 0.2468(17) 0.675(2) 0.137(16) Uani 0.25 1 d . . P K 3
O55 O 0.5849(19) 0.4930(16) 0.5441(15) 0.117(12) Uani 0.25 1 d . . P . .
O64 O 0.0115(17) 0.291(2) 0.636(3) 0.16(2) Uani 0.25 1 d . . P . .
O16' O 0.632(3) 0.609(3) 0.704(3) 0.19(2) Uiso 0.25 1 d . . P . .
C43' C 0.3273(12) 0.1582(12) 0.8161(12) 0.094(6) Uani 0.5 1 d D . P B 2
H43C H 0.2876 0.1325 0.7710 0.113 Uiso 0.5 1 calc R U P B 2
H43D H 0.3171 0.1934 0.8451 0.113 Uiso 0.5 1 calc R U P B 2
C44' C 0.3284(19) 0.1068(14) 0.8412(18) 0.179(19) Uani 0.5 1 d D . P B 2
H44C H 0.3267 0.0647 0.8077 0.215 Uiso 0.5 1 calc R U P B 2
H44D H 0.2870 0.0918 0.8510 0.215 Uiso 0.5 1 calc R U P B 2
C42' C 0.3929(12) 0.1951(12) 0.8133(11) 0.031(5) Uiso 0.5 1 d D . P B 2
H42D H 0.4056 0.1602 0.7874 0.038 Uiso 0.5 1 calc R U P B 2
H42E H 0.4319 0.2245 0.8589 0.038 Uiso 0.5 1 calc R U P B 2
O1' O 0.1113(10) -0.0396(11) 0.3627(12) 0.072(7) Uani 0.25 1 d . . P L 2
O3' O -0.0133(14) -0.092(3) 0.294(2) 0.156(19) Uani 0.25 1 d . . P M 1
C44X C 0.399(3) 0.146(3) 0.905(2) 0.19(3) Uani 0.5 1 d D . P B 2
H44E H 0.4036 0.1141 0.9225 0.280 Uiso 0.5 1 calc R U P B 2
H44F H 0.3988 0.1861 0.9387 0.280 Uiso 0.5 1 calc R U P B 2
H44G H 0.4393 0.1627 0.8953 0.280 Uiso 0.5 1 calc R U P B 2
O7Q O 0.0733(17) 0.1368(12) 0.5802(8) 0.206(19) Uani 0.5 1 d . . P N 2
O6Q O 0.3502(11) 0.6000(11) 0.6578(10) 0.055(5) Uiso 0.25 1 d . . P . .
C2Q C -0.0693(18) 0.3282(17) 0.4634(17) 0.061(8) Uiso 0.25 1 d . . P I 1
O4Q O 0.278(2) 0.3705(18) 0.439(3) 0.18(2) Uani 0.25 1 d . . P . .
O3Q O 0.2862(12) 0.465(2) 0.4872(16) 0.125(16) Uani 0.25 1 d . . P O 1
C1Q C 0.665(3) 0.700(2) 0.5538(16) 0.68(7) Uani 1 1 d . . . . .
O1Q O 0.7369(9) 0.6739(11) 0.666(3) 0.71(5) Uani 1 1 d . . . . .
O2Q O -0.0816(11) 0.3090(13) 0.5142(13) 0.081(8) Uani 0.25 1 d . . P I 1
C4Q C 0.866(7) 0.267(3) 0.738(4) 0.30(8) Uani 0.25 1 d . . P . .

loop_
_atom_site_aniso_label
_atom_site_aniso_U_11
_atom_site_aniso_U_22
_atom_site_aniso_U_33
_atom_site_aniso_U_23
_atom_site_aniso_U_13
_atom_site_aniso_U_12
Ga1 0.0310(3) 0.0235(3) 0.0434(4) 0.0183(3) 0.0199(3) 0.0141(2)
O1 0.034(2) 0.0257(18) 0.049(2) 0.0226(17) 0.0257(18) 0.0176(16)
C1 0.034(3) 0.025(2) 0.029(3) 0.013(2) 0.013(2) 0.013(2)
Ga2 0.0343(3) 0.0222(3) 0.0416(3) 0.0170(3) 0.0191(3) 0.0145(2)
O2 0.034(2) 0.0283(19) 0.062(3) 0.0267(19) 0.028(2) 0.0166(17)
C2 0.035(3) 0.022(2) 0.025(2) 0.012(2) 0.014(2) 0.014(2)
Ga3 0.0340(3) 0.0219(3) 0.0468(4) 0.0187(3) 0.0204(3) 0.0145(2)
O3 0.039(2) 0.0265(18) 0.055(3) 0.0246(18) 0.0282(19) 0.0202(17)
C3 0.033(3) 0.028(3) 0.033(3) 0.017(2) 0.015(2) 0.017(2)
Ga4 0.0391(3) 0.0308(3) 0.0288(3) 0.0125(3) 0.0124(3) 0.0222(3)
O4 0.043(2) 0.0267(19) 0.045(2) 0.0115(18) 0.023(2) 0.0074(18)
C4 0.033(3) 0.024(2) 0.043(3) 0.017(2) 0.022(2) 0.013(2)
Ga5 0.0426(4) 0.0290(3) 0.0299(3) 0.0116(3) 0.0134(3) 0.0219(3)
O5 0.053(3) 0.031(2) 0.038(2) 0.0050(18) 0.018(2) 0.002(2)
C5 0.037(3) 0.027(3) 0.040(3) 0.021(2) 0.021(2) 0.020(2)
Ga6 0.0445(4) 0.0328(3) 0.0284(3) 0.0115(3) 0.0139(3) 0.0256(3)
O6 0.054(3) 0.028(2) 0.028(2) 0.0063(17) 0.0173(19) 0.0104(19)
C6 0.030(3) 0.028(3) 0.029(3) 0.013(2) 0.015(2) 0.014(2)
O7 0.047(2) 0.036(2) 0.030(2) 0.0141(17) 0.0169(18) 0.0286(19)
C7 0.033(3) 0.029(3) 0.038(3) 0.017(2) 0.016(2) 0.018(2)
O8 0.061(3) 0.041(2) 0.026(2) 0.0129(17) 0.0140(19) 0.038(2)
C8 0.026(3) 0.022(2) 0.030(3) 0.009(2) 0.008(2) 0.012(2)
O9 0.047(2) 0.0310(19) 0.030(2) 0.0146(16) 0.0165(18) 0.0251(18)
C9 0.031(3) 0.028(3) 0.036(3) 0.017(2) 0.015(2) 0.017(2)
O10 0.039(2) 0.055(3) 0.037(2) 0.029(2) 0.0163(18) 0.026(2)
C10 0.031(3) 0.027(3) 0.039(3) 0.015(2) 0.016(2) 0.014(2)
O11 0.030(2) 0.068(3) 0.052(3) 0.037(2) 0.014(2) 0.022(2)
C11 0.037(3) 0.023(3) 0.035(3) 0.008(2) 0.012(2) 0.009(2)
O12 0.031(2) 0.051(2) 0.052(3) 0.035(2) 0.0212(19) 0.0177(19)
C12 0.035(3) 0.031(3) 0.029(3) 0.011(2) 0.014(2) 0.017(2)
O13 0.033(2) 0.0241(18) 0.041(2) 0.0166(16) 0.0187(17) 0.0150(16)
C13 0.029(3) 0.024(2) 0.031(3) 0.012(2) 0.011(2) 0.014(2)
O14 0.032(2) 0.0237(18) 0.062(3) 0.0222(19) 0.0245(19) 0.0153(16)
C14 0.030(3) 0.028(3) 0.031(3) 0.013(2) 0.013(2) 0.016(2)
O15 0.035(2) 0.0235(18) 0.049(2) 0.0172(17) 0.0238(18) 0.0144(16)
C15 0.031(3) 0.026(2) 0.031(3) 0.013(2) 0.016(2) 0.014(2)
O16 0.035(2) 0.043(2) 0.056(3) 0.034(2) 0.025(2) 0.0205(19)
C16 0.029(3) 0.026(2) 0.035(3) 0.015(2) 0.016(2) 0.016(2)
O17 0.047(3) 0.077(3) 0.072(3) 0.057(3) 0.042(3) 0.036(3)
C17 0.037(3) 0.029(3) 0.033(3) 0.012(2) 0.016(2) 0.020(2)
O18 0.049(3) 0.064(3) 0.059(3) 0.046(3) 0.030(2) 0.032(2)
C18 0.040(3) 0.036(3) 0.027(3) 0.014(2) 0.015(2) 0.023(3)
O19 0.084(4) 0.036(2) 0.053(3) 0.021(2) 0.047(3) 0.019(2)
C19 0.037(3) 0.029(3) 0.035(3) 0.015(2) 0.017(2) 0.020(2)
O20 0.106(4) 0.038(2) 0.050(3) 0.017(2) 0.054(3) 0.020(3)
C20 0.028(3) 0.022(2) 0.033(3) 0.012(2) 0.015(2) 0.011(2)
O21 0.064(3) 0.028(2) 0.039(2) 0.0121(18) 0.027(2) 0.020(2)
C21 0.030(3) 0.021(2) 0.032(3) 0.010(2) 0.012(2) 0.010(2)
O22 0.047(2) 0.034(2) 0.032(2) 0.0127(17) 0.0138(18) 0.0264(19)
C22 0.027(3) 0.019(2) 0.027(3) 0.0069(19) 0.010(2) 0.010(2)
O23 0.068(3) 0.041(2) 0.031(2) 0.0125(18) 0.017(2) 0.041(2)
C23 0.034(3) 0.020(2) 0.030(3) 0.010(2) 0.016(2) 0.015(2)
O24 0.042(2) 0.0310(19) 0.033(2) 0.0137(16) 0.0157(17) 0.0242(18)
C24 0.033(3) 0.032(3) 0.032(3) 0.018(2) 0.017(2) 0.019(2)
O25 0.035(2) 0.0243(18) 0.050(2) 0.0191(18) 0.0200(19) 0.0148(16)
C25 0.031(3) 0.037(3) 0.039(3) 0.024(3) 0.013(2) 0.016(2)
O26 0.037(2) 0.0227(19) 0.077(3) 0.027(2) 0.027(2) 0.0163(17)
C26 0.033(3) 0.028(3) 0.036(3) 0.017(2) 0.016(2) 0.014(2)
O27 0.035(2) 0.0253(18) 0.046(2) 0.0188(17) 0.0171(18) 0.0161(16)
C27 0.033(3) 0.019(2) 0.029(3) 0.009(2) 0.014(2) 0.012(2)
O28 0.039(2) 0.0251(18) 0.030(2) 0.0106(15) 0.0129(17) 0.0182(16)
C28 0.033(3) 0.022(2) 0.029(3) 0.012(2) 0.014(2) 0.011(2)
O29 0.045(2) 0.033(2) 0.029(2) 0.0104(17) 0.0110(18) 0.0249(18)
C29 0.040(3) 0.043(3) 0.037(3) 0.020(3) 0.015(3) 0.023(3)
O30 0.043(2) 0.0296(19) 0.030(2) 0.0131(16) 0.0120(17) 0.0213(17)
O31 0.042(2) 0.052(2) 0.044(2) 0.033(2) 0.0229(19) 0.030(2)
O32 0.055(3) 0.074(3) 0.060(3) 0.054(3) 0.037(2) 0.039(3)
O33 0.045(2) 0.059(3) 0.049(3) 0.035(2) 0.028(2) 0.027(2)
C41 0.039(3) 0.027(3) 0.028(3) 0.012(2) 0.011(2) 0.013(2)
O34 0.064(3) 0.039(2) 0.048(3) 0.013(2) 0.037(2) 0.016(2)
O35 0.060(3) 0.032(2) 0.052(3) 0.016(2) 0.036(2) 0.007(2)
O36 0.041(2) 0.029(2) 0.045(2) 0.0126(18) 0.022(2) 0.0131(18)
O37 0.065(3) 0.048(3) 0.042(3) 0.011(2) 0.017(2) 0.027(2)
C37 0.036(3) 0.031(3) 0.041(3) 0.011(3) 0.014(3) 0.010(2)
O38 0.046(3) 0.047(3) 0.049(3) 0.030(2) 0.016(2) 0.015(2)
O39 0.065(3) 0.051(3) 0.046(3) 0.027(2) 0.031(2) 0.021(2)
O40 0.046(3) 0.042(2) 0.039(2) 0.020(2) 0.015(2) 0.010(2)
O41 0.083(4) 0.055(3) 0.046(3) 0.019(2) 0.009(3) 0.035(3)
C33 0.030(3) 0.029(3) 0.036(3) 0.013(2) 0.014(2) 0.013(2)
O42 0.059(3) 0.044(2) 0.040(2) 0.015(2) 0.020(2) 0.027(2)
O43 0.050(3) 0.037(2) 0.061(3) 0.015(2) 0.019(2) 0.010(2)
O44 0.036(2) 0.063(3) 0.044(3) 0.019(2) 0.016(2) 0.016(2)
O45 0.066(3) 0.046(2) 0.042(2) 0.025(2) 0.031(2) 0.024(2)
C45 0.039(3) 0.027(3) 0.027(3) 0.012(2) 0.018(2) 0.016(2)
O46 0.037(2) 0.046(2) 0.046(3) 0.019(2) 0.016(2) 0.017(2)
C46 0.037(3) 0.028(3) 0.023(2) 0.012(2) 0.018(2) 0.014(2)
O47 0.048(3) 0.062(4) 0.065(5) 0.024(3) 0.015(3) 0.023(3)
C47 0.036(3) 0.023(2) 0.030(3) 0.013(2) 0.019(2) 0.015(2)
O48 0.056(3) 0.040(2) 0.070(3) 0.027(2) 0.026(3) 0.021(2)
C48 0.038(3) 0.028(3) 0.040(3) 0.017(2) 0.022(3) 0.019(2)
C49 0.033(3) 0.025(2) 0.034(3) 0.016(2) 0.020(2) 0.013(2)
C50 0.040(3) 0.027(3) 0.028(3) 0.012(2) 0.019(2) 0.017(2)
C51 0.036(3) 0.027(2) 0.031(3) 0.014(2) 0.020(2) 0.016(2)
C52 0.033(3) 0.024(2) 0.036(3) 0.012(2) 0.022(2) 0.014(2)
C53 0.032(3) 0.027(3) 0.035(3) 0.013(2) 0.020(2) 0.013(2)
C54 0.038(3) 0.031(3) 0.033(3) 0.016(2) 0.019(2) 0.020(2)
C55 0.050(3) 0.028(3) 0.033(3) 0.012(2) 0.022(3) 0.024(3)
C56 0.038(3) 0.028(3) 0.034(3) 0.013(2) 0.020(2) 0.019(2)
C57 0.032(3) 0.027(3) 0.037(3) 0.014(2) 0.021(2) 0.017(2)
C58 0.034(3) 0.030(3) 0.035(3) 0.015(2) 0.019(2) 0.019(2)
C59 0.035(3) 0.033(3) 0.038(3) 0.017(2) 0.021(2) 0.021(2)
C60 0.043(3) 0.032(3) 0.041(3) 0.021(2) 0.026(3) 0.026(2)
C61 0.051(4) 0.028(3) 0.040(3) 0.015(2) 0.024(3) 0.021(3)
C62 0.071(4) 0.035(3) 0.045(4) 0.022(3) 0.039(3) 0.026(3)
C63 0.062(4) 0.033(3) 0.047(4) 0.022(3) 0.035(3) 0.024(3)
C64 0.040(3) 0.030(3) 0.044(3) 0.019(2) 0.025(3) 0.023(2)
C65 0.041(3) 0.031(3) 0.046(3) 0.021(3) 0.025(3) 0.021(2)
C66 0.041(3) 0.027(3) 0.045(3) 0.019(2) 0.028(3) 0.021(2)
C67 0.038(3) 0.030(3) 0.046(3) 0.021(3) 0.025(3) 0.019(2)
C68 0.051(4) 0.044(3) 0.050(4) 0.032(3) 0.033(3) 0.029(3)
C69 0.044(3) 0.044(3) 0.056(4) 0.035(3) 0.035(3) 0.026(3)
C70 0.038(3) 0.029(3) 0.048(3) 0.022(3) 0.025(3) 0.020(2)
C71 0.041(3) 0.023(2) 0.039(3) 0.016(2) 0.026(3) 0.018(2)
C72 0.038(3) 0.024(2) 0.038(3) 0.013(2) 0.023(2) 0.016(2)
C73 0.043(3) 0.040(3) 0.040(3) 0.015(3) 0.027(3) 0.020(3)
C77 0.036(3) 0.035(3) 0.048(3) 0.018(3) 0.022(3) 0.022(3)
C81 0.047(4) 0.045(4) 0.058(4) 0.019(3) 0.029(3) 0.030(3)
C85 0.052(4) 0.030(3) 0.048(4) 0.018(3) 0.033(3) 0.020(3)
C89 0.045(3) 0.023(3) 0.044(3) 0.017(2) 0.018(3) 0.018(2)
C90 0.038(3) 0.026(3) 0.036(3) 0.017(2) 0.018(2) 0.016(2)
C91 0.044(3) 0.023(2) 0.026(3) 0.013(2) 0.013(2) 0.016(2)
C92 0.045(3) 0.024(2) 0.026(3) 0.013(2) 0.013(2) 0.018(2)
C93 0.043(3) 0.025(2) 0.022(2) 0.013(2) 0.012(2) 0.016(2)
C94 0.038(3) 0.022(2) 0.033(3) 0.015(2) 0.014(2) 0.015(2)
C95 0.040(3) 0.023(2) 0.034(3) 0.014(2) 0.012(2) 0.018(2)
C96 0.036(3) 0.028(3) 0.037(3) 0.020(2) 0.017(2) 0.018(2)
C97 0.038(3) 0.024(2) 0.043(3) 0.014(2) 0.018(3) 0.018(2)
C98 0.045(3) 0.031(3) 0.043(3) 0.018(3) 0.026(3) 0.020(3)
C99 0.041(3) 0.028(3) 0.047(3) 0.017(3) 0.024(3) 0.013(2)
C100 0.034(3) 0.026(3) 0.041(3) 0.010(2) 0.014(3) 0.015(2)
C101 0.038(3) 0.025(2) 0.035(3) 0.016(2) 0.018(2) 0.020(2)
C102 0.039(3) 0.023(2) 0.036(3) 0.013(2) 0.017(2) 0.017(2)
C103 0.042(3) 0.027(3) 0.033(3) 0.017(2) 0.018(2) 0.019(2)
C104 0.043(3) 0.022(2) 0.031(3) 0.015(2) 0.019(2) 0.018(2)
C105 0.041(3) 0.032(3) 0.040(3) 0.024(2) 0.020(3) 0.023(2)
C106 0.048(3) 0.039(3) 0.046(3) 0.030(3) 0.026(3) 0.027(3)
C107 0.043(3) 0.033(3) 0.045(3) 0.026(3) 0.026(3) 0.021(3)
C108 0.042(3) 0.022(2) 0.033(3) 0.014(2) 0.018(2) 0.018(2)
C109 0.038(3) 0.019(2) 0.032(3) 0.012(2) 0.015(2) 0.013(2)
C110 0.037(3) 0.025(2) 0.035(3) 0.018(2) 0.018(2) 0.016(2)
C111 0.032(3) 0.024(2) 0.034(3) 0.017(2) 0.019(2) 0.011(2)
C112 0.033(3) 0.024(2) 0.030(3) 0.011(2) 0.015(2) 0.011(2)
C113 0.036(3) 0.031(3) 0.037(3) 0.019(2) 0.014(2) 0.019(2)
C114 0.034(3) 0.024(2) 0.033(3) 0.014(2) 0.012(2) 0.013(2)
C115 0.032(3) 0.022(2) 0.034(3) 0.015(2) 0.016(2) 0.011(2)
C116 0.045(3) 0.027(3) 0.032(3) 0.019(2) 0.019(2) 0.018(2)
C117 0.052(4) 0.033(3) 0.041(3) 0.022(3) 0.015(3) 0.021(3)
C121 0.045(3) 0.028(3) 0.041(3) 0.015(2) 0.015(3) 0.020(3)
C125 0.051(4) 0.028(3) 0.046(3) 0.021(3) 0.025(3) 0.020(3)
C129 0.070(14) 0.029(8) 0.021(9) 0.018(7) 0.003(9) 0.008(8)
K53 0.210(5) 0.0648(19) 0.095(3) 0.0435(19) 0.110(3) 0.051(3)
C34 0.026(3) 0.034(3) 0.040(3) 0.014(2) 0.012(2) 0.016(2)
C42 0.048(4) 0.026(3) 0.033(3) 0.009(2) 0.014(3) 0.012(3)
C79 0.048(4) 0.050(4) 0.064(4) 0.033(3) 0.032(3) 0.029(3)
C78 0.040(3) 0.034(3) 0.068(4) 0.022(3) 0.030(3) 0.016(3)
C43 0.047(4) 0.040(3) 0.037(3) 0.008(3) 0.015(3) 0.013(3)
C86 0.071(5) 0.028(3) 0.068(5) 0.021(3) 0.048(4) 0.023(3)
C35 0.034(3) 0.056(4) 0.038(3) 0.012(3) 0.010(3) 0.021(3)
C122 0.059(4) 0.045(4) 0.053(4) 0.025(3) 0.019(3) 0.035(3)
C74 0.048(4) 0.062(4) 0.056(4) 0.030(4) 0.036(3) 0.024(3)
C30 0.047(4) 0.070(5) 0.054(4) 0.027(4) 0.022(3) 0.039(4)
C38 0.061(5) 0.036(3) 0.065(5) 0.011(3) 0.028(4) 0.015(3)
C44 0.063(5) 0.038(4) 0.057(5) -0.003(3) 0.018(4) 0.014(3)
C126 0.079(5) 0.040(4) 0.061(4) 0.030(3) 0.038(4) 0.035(4)
C36 0.052(4) 0.089(6) 0.051(4) 0.036(4) 0.015(4) 0.038(4)
C123 0.092(6) 0.086(6) 0.058(5) 0.040(5) 0.033(5) 0.063(5)
C127 0.105(7) 0.036(4) 0.091(6) 0.032(4) 0.056(6) 0.038(4)
C118 0.080(6) 0.070(5) 0.082(6) 0.049(5) 0.037(5) 0.047(5)
C119 0.078(6) 0.081(6) 0.114(9) 0.059(6) 0.035(6) 0.048(5)
C87 0.119(8) 0.043(4) 0.111(8) 0.028(5) 0.090(7) 0.041(5)
C31 0.052(5) 0.093(7) 0.062(5) 0.023(5) 0.005(4) 0.039(5)
C75 0.075(6) 0.115(8) 0.102(8) 0.046(7) 0.070(6) 0.044(6)
C120 0.130(11) 0.134(11) 0.105(9) 0.091(9) 0.037(8) 0.035(9)
C32 0.105(9) 0.158(12) 0.064(6) 0.040(7) 0.010(6) 0.081(9)
C130 0.075(9) 0.022(5) 0.027(6) 0.016(5) 0.019(6) 0.012(6)
C128 0.187(14) 0.090(8) 0.105(9) 0.066(7) 0.047(9) 0.088(9)
C131 0.110(18) 0.054(9) 0.036(9) 0.029(8) 0.023(10) 0.025(10)
C39 0.138(11) 0.099(9) 0.100(9) 0.034(7) 0.038(8) 0.072(9)
C40 0.28(2) 0.124(13) 0.164(16) 0.023(11) 0.053(16) 0.145(16)
C76 0.112(10) 0.182(15) 0.139(12) 0.084(11) 0.084(10) 0.076(11)
C80 0.063(5) 0.065(5) 0.091(6) 0.047(5) 0.050(5) 0.034(4)
C88 0.166(12) 0.043(5) 0.155(11) 0.030(6) 0.121(10) 0.050(6)
C82 0.091(7) 0.051(5) 0.130(9) 0.021(5) 0.066(7) 0.040(5)
C124 0.133(10) 0.146(11) 0.077(7) 0.060(7) 0.041(7) 0.105(9)
C83 0.168(16) 0.092(9) 0.182(17) 0.060(11) 0.102(14) 0.062(10)
K1 0.148(6) 0.215(9) 0.147(6) 0.160(7) 0.124(6) 0.148(7)
C84 0.26(3) 0.35(4) 0.18(2) 0.16(2) 0.12(2) 0.21(3)
Tl1 0.0771(15) 0.0618(12) 0.0962(17) 0.0265(12) 0.0262(13) 0.0426(12)
Tl2 0.099(2) 0.086(2) 0.082(2) 0.0427(17) 0.0531(18) 0.0479(18)
O49 0.067(4) 0.062(3) 0.050(3) 0.022(3) 0.018(3) 0.010(3)
Tl3 0.088(4) 0.102(4) 0.086(4) 0.065(4) 0.042(3) 0.038(3)
N3 0.064(4) 0.071(4) 0.042(3) 0.026(3) 0.019(3) -0.003(4)
O51 0.069(4) 0.096(5) 0.087(5) 0.054(4) 0.006(4) -0.019(4)
N6 0.099(6) 0.065(5) 0.088(6) 0.039(4) 0.044(5) 0.038(5)
C24S 0.075(6) 0.068(6) 0.088(7) 0.044(5) 0.032(5) 0.022(5)
O133 0.101(15) 0.100(16) 0.20(3) 0.077(16) 0.072(16) 0.052(15)
C13S 0.084(13) 0.065(11) 0.14(2) 0.051(13) 0.057(15) 0.061(11)
C5S 0.052(9) 0.062(10) 0.078(11) 0.041(9) 0.037(8) 0.019(8)
C3S 0.107(16) 0.030(8) 0.076(12) 0.015(8) -0.007(11) 0.004(9)
C14S 0.060(11) 0.15(2) 0.095(15) 0.096(16) 0.048(11) 0.046(12)
N24 0.073(11) 0.107(14) 0.090(12) 0.063(11) 0.028(10) 0.014(10)
C11S 0.119(18) 0.039(9) 0.14(2) 0.018(11) 0.068(16) 0.035(11)
N29 0.14(2) 0.20(3) 0.103(16) 0.056(17) 0.037(15) 0.15(2)
C4S 0.047(10) 0.16(2) 0.068(12) 0.064(14) 0.018(9) -0.010(12)
C12S 0.076(12) 0.17(2) 0.064(11) 0.081(14) 0.039(10) 0.074(14)
O54 0.070(4) 0.117(6) 0.130(6) 0.100(5) 0.037(4) 0.022(4)
O56 0.044(5) 0.029(4) 0.038(5) 0.004(4) -0.002(4) -0.008(4)
O57 0.093(6) 0.218(11) 0.072(5) 0.067(6) 0.036(4) 0.035(6)
O59 0.147(9) 0.210(12) 0.077(6) 0.042(7) 0.042(6) 0.096(9)
O60 0.089(10) 0.095(10) 0.033(6) 0.027(6) 0.012(6) 0.009(8)
O61 0.036(7) 0.101(11) 0.177(17) 0.004(11) 0.044(9) 0.007(7)
C15S 0.091(13) 0.028(7) 0.044(8) 0.019(6) 0.011(8) 0.002(7)
O8S 0.099(11) 0.056(8) 0.128(13) 0.032(9) 0.057(10) 0.024(8)
C17S 0.050(9) 0.062(10) 0.067(10) 0.037(9) 0.003(8) 0.013(7)
O145 0.048(11) 0.035(10) 0.123(19) 0.035(11) 0.034(12) 0.032(9)
O146 0.133(14) 0.118(13) 0.049(8) 0.051(8) 0.007(8) -0.018(11)
C23S 0.156(14) 0.094(10) 0.23(2) 0.095(12) 0.039(14) 0.059(10)
O2S 0.117(14) 0.114(14) 0.096(12) 0.048(11) 0.011(11) -0.011(11)
O1S 0.080(13) 0.30(4) 0.108(16) 0.07(2) 0.002(11) -0.066(18)
O7S 0.042(11) 0.070(14) 0.12(2) 0.067(15) 0.031(12) 0.028(11)
O155 0.127(15) 0.126(15) 0.138(17) 0.047(13) 0.054(13) 0.044(13)
O157 0.065(11) 0.38(5) 0.120(17) 0.17(3) 0.021(11) 0.04(2)
O158 0.085(16) 0.16(2) 0.33(5) 0.03(2) 0.05(2) 0.066(17)
C16S 0.099(17) 0.088(16) 0.074(14) -0.002(12) -0.036(13) 0.019(13)
O161 0.21(2) 0.088(12) 0.098(13) 0.011(10) 0.034(14) -0.090(14)
O18S 0.12(2) 0.13(3) 0.077(18) 0.09(2) -0.080(18) -0.07(2)
O163 0.28(3) 0.096(14) 0.074(12) -0.033(10) -0.057(16) 0.088(18)
O164 0.17(4) 0.19(4) 0.048(19) 0.05(2) 0.02(2) 0.15(4)
O14' 0.22(6) 0.24(7) 0.13(5) 0.08(5) -0.06(4) 0.13(5)
O166 0.41(3) 0.228(17) 0.27(2) 0.125(16) 0.20(2) 0.20(2)
C132 0.32(5) 0.24(4) 0.094(19) 0.11(2) 0.08(3) 0.25(4)
O169 0.18(3) 0.31(5) 0.19(3) 0.22(3) 0.18(3) 0.22(3)
O16S 0.070(19) 0.25(5) 0.070(18) 0.09(3) 0.003(15) 0.07(3)
O171 0.26(3) 0.125(17) 0.110(16) 0.018(13) 0.042(18) 0.071(19)
O172 0.115(15) 0.025(7) 0.32(3) 0.006(12) -0.059(19) -0.006(8)
O22S 0.063(17) 0.09(2) 0.14(3) 0.05(2) -0.046(19) -0.019(15)
O55 0.13(3) 0.09(2) 0.079(19) 0.034(16) -0.015(18) 0.044(19)
O64 0.061(19) 0.16(4) 0.32(7) 0.18(5) 0.07(3) 0.05(2)
C43' 0.098(16) 0.089(15) 0.099(16) 0.058(13) 0.036(13) 0.038(13)
C44' 0.25(5) 0.09(2) 0.24(5) 0.08(3) 0.18(4) 0.05(3)
O1' 0.034(10) 0.041(11) 0.089(17) 0.016(11) 0.008(10) -0.008(8)
O3' 0.029(13) 0.26(5) 0.14(3) 0.13(4) -0.014(16) 0.02(2)
C44X 0.18(5) 0.29(8) 0.11(3) 0.12(4) 0.05(3) 0.12(5)
O7Q 0.22(3) 0.121(18) 0.030(7) -0.018(8) 0.043(11) -0.127(17)
O4Q 0.15(3) 0.065(19) 0.22(5) 0.00(2) 0.14(3) -0.04(2)
O3Q 0.035(12) 0.29(5) 0.13(2) 0.18(3) 0.049(14) 0.061(19)
C1Q 0.82(10) 0.35(5) 0.19(3) -0.04(3) 0.30(5) -0.38(6)
O1Q 0.084(10) 0.149(17) 1.31(12) 0.04(4) 0.04(3) -0.012(11)
O2Q 0.034(11) 0.074(16) 0.082(17) 0.007(13) 0.020(11) 0.005(11)
C4Q 0.55(17) 0.07(3) 0.15(6) 0.03(4) 0.25(9) -0.03(6)

loop_
_atom_type_symbol
_atom_type_description
_atom_type_scat_dispersion_real
_atom_type_scat_dispersion_imag
_atom_type_scat_source
C C 0.0033 0.0016 'International Tables Vol C Tables 4.2.6.8 and 6.1.1.4'
H H 0.0000 0.0000 'International Tables Vol C Tables 4.2.6.8 and 6.1.1.4'
N N 0.0061 0.0033 'International Tables Vol C Tables 4.2.6.8 and 6.1.1.4'
O O 0.0106 0.0060 'International Tables Vol C Tables 4.2.6.8 and 6.1.1.4'
Ga Ga 0.2307 1.6083 'International Tables Vol C Tables 4.2.6.8 and 6.1.1.4'
K K 0.2009 0.2494 'International Tables Vol C Tables 4.2.6.8 and 6.1.1.4'
Tl Tl -2.8358 9.6688 'International Tables Vol C Tables 4.2.6.8 and 6.1.1.4'

loop_
_geom_angle_atom_site_label_1
_geom_angle_atom_site_label_2
_geom_angle_atom_site_label_3
_geom_angle
_geom_angle_site_symmetry_1
_geom_angle_site_symmetry_3
O1 Ga1 O15 93.89(15) . .
O1 Ga1 O2 87.19(15) . .
O15 Ga1 O2 178.41(17) . .
O1 Ga1 O14 178.73(17) . .
O15 Ga1 O14 85.44(16) . .
O2 Ga1 O14 93.50(15) . .
O1 Ga1 O38 92.35(18) . .
O15 Ga1 O38 92.36(19) . .
O2 Ga1 O38 86.43(19) . .
O14 Ga1 O38 88.75(18) . .
O1 Ga1 O37 93.7(2) . .
O15 Ga1 O37 93.27(19) . .
O2 Ga1 O37 87.82(19) . .
O14 Ga1 O37 85.3(2) . .
O38 Ga1 O37 171.45(19) . .
C3 O1 Ga1 110.2(3) . .
C2 C1 C6 123.0(5) . .
C2 C1 H1 118.5 . .
C6 C1 H1 118.5 . .
O39 Ga2 O26 92.0(2) . .
O39 Ga2 O14 92.31(19) . .
O26 Ga2 O14 95.64(16) . .
O39 Ga2 O27 94.17(19) . .
O26 Ga2 O27 86.02(16) . .
O14 Ga2 O27 173.26(18) . .
O39 Ga2 O13 93.22(19) . .
O26 Ga2 O13 174.44(18) . .
O14 Ga2 O13 86.07(15) . .
O27 Ga2 O13 91.69(15) . .
O39 Ga2 O40 177.38(19) . .
O26 Ga2 O40 88.2(2) . .
O14 Ga2 O40 90.27(18) . .
O27 Ga2 O40 83.24(17) . .
O13 Ga2 O40 86.46(18) . .
C4 O2 Ga3 104.9(3) . .
C4 O2 Ga1 105.6(3) . .
Ga3 O2 Ga1 145.2(2) . .
C3 C2 C1 118.3(5) . .
C3 C2 C28 118.6(5) . .
C1 C2 C28 123.2(5) . .
O25 Ga3 O3 93.67(16) . .
O25 Ga3 O2 175.60(18) . .
O3 Ga3 O2 87.65(15) . .
O25 Ga3 O26 85.91(16) . .
O3 Ga3 O26 177.00(19) . .
O2 Ga3 O26 92.99(16) . .
O25 Ga3 O41 94.4(2) . .
O3 Ga3 O41 92.4(2) . .
O2 Ga3 O41 89.7(2) . .
O26 Ga3 O41 84.7(2) . .
O25 Ga3 O42 90.43(18) . .
O3 Ga3 O42 92.13(19) . .
O2 Ga3 O42 85.32(19) . .
O26 Ga3 O42 90.8(2) . .
O41 Ga3 O42 173.2(2) . .
C5 O3 Ga3 109.6(3) . .
O1 C3 C2 124.0(4) . .
O1 C3 C4 116.5(5) . .
C2 C3 C4 119.4(5) . .
O30 Ga4 O9 93.82(16) . 2_666
O30 Ga4 O8 177.99(19) . 2_666
O9 Ga4 O8 87.36(16) 2_666 2_666
O30 Ga4 O29 85.27(16) . .
O9 Ga4 O29 177.17(17) 2_666 .
O8 Ga4 O29 93.64(16) 2_666 .
O30 Ga4 O44 91.5(2) . .
O9 Ga4 O44 93.83(19) 2_666 .
O8 Ga4 O44 86.8(2) 2_666 .
O29 Ga4 O44 88.88(18) . .
O30 Ga4 O43 93.71(19) . .
O9 Ga4 O43 93.3(2) 2_666 .
O8 Ga4 O43 87.9(2) 2_666 .
O29 Ga4 O43 84.1(2) . .
O44 Ga4 O43 170.9(2) . .
C3 C4 C5 122.2(5) . .
C3 C4 O2 118.8(5) . .
C5 C4 O2 118.9(5) . .
O23 Ga5 O28 176.70(18) . .
O23 Ga5 O45 89.0(2) . .
O28 Ga5 O45 93.44(19) . .
O23 Ga5 O29 95.80(16) . .
O28 Ga5 O29 86.39(15) . .
O45 Ga5 O29 90.02(19) . .
O23 Ga5 O24 86.38(16) . .
O28 Ga5 O24 91.28(15) . .
O45 Ga5 O24 93.73(18) . .
O29 Ga5 O24 175.71(18) . .
O23 Ga5 O46 89.3(2) . .
O28 Ga5 O46 88.24(18) . .
O45 Ga5 O46 178.01(19) . .
O29 Ga5 O46 89.01(19) . .
O24 Ga5 O46 87.31(18) . .
C11 O5 K53 144.0(4) . .
O3 C5 C6 123.6(5) . .
O3 C5 C4 117.3(5) . .
C6 C5 C4 119.2(5) . .
O7 Ga6 O22 93.95(16) 2_666 .
O7 Ga6 O8 87.29(16) 2_666 2_666
O22 Ga6 O8 177.98(19) . 2_666
O7 Ga6 O23 176.2(2) 2_666 .
O22 Ga6 O23 85.35(16) . .
O8 Ga6 O23 93.52(16) 2_666 .
O7 Ga6 O48 94.2(2) 2_666 .
O22 Ga6 O48 91.72(19) . .
O8 Ga6 O48 86.6(2) 2_666 .
O23 Ga6 O48 89.6(2) . .
O7 Ga6 O47 93.5(3) 2_666 .
O22 Ga6 O47 93.8(2) . .
O8 Ga6 O47 87.7(2) 2_666 .
O23 Ga6 O47 82.8(3) . .
O48 Ga6 O47 170.2(3) . .
O7 Ga6 O14' 77.4(12) 2_666 .
O22 Ga6 O14' 97(2) . .
O8 Ga6 O14' 84(2) 2_666 .
O23 Ga6 O14' 99.0(12) . .
O48 Ga6 O14' 168.0(19) . .
O47 Ga6 O14' 16.3(13) . .
C5 C6 C1 117.9(5) . .
C5 C6 C7 118.6(5) . .
C1 C6 C7 123.4(5) . .
C17 O7 Ga6 110.2(3) . 2_666
C6 C7 C29 113.1(4) . .
C6 C7 C9 109.7(4) . .
C29 C7 C9 115.1(5) . .
C6 C7 H7 106.1 . .
C29 C7 H7 106.1 . .
C9 C7 H7 106.1 . .
C18 O8 Ga4 105.9(3) . 2_666
C18 O8 Ga6 105.7(3) . 2_666
Ga4 O8 Ga6 145.8(2) 2_666 2_666
C13 C8 C9 123.6(5) . .
C13 C8 H8 118.2 . .
C9 C8 H8 118.2 . .
C19 O9 Ga4 109.6(3) . 2_666
C10 C9 C8 117.8(5) . .
C10 C9 C7 120.4(5) . .
C8 C9 C7 121.7(5) . .
O4 C10 C9 124.3(5) . .
O4 C10 C11 115.5(5) . .
C9 C10 C11 120.2(5) . .
C25 O11 K1 151.9(4) . .
C12 C11 C10 121.5(5) . .
C12 C11 O5 119.8(5) . .
C10 C11 O5 118.7(5) . .
O6 C12 C11 116.1(5) . .
O6 C12 C13 124.0(5) . .
C11 C12 C13 119.9(5) . .
C47 O13 Ga2 109.7(3) . .
C8 C13 C12 117.0(5) . .
C8 C13 C14 122.3(5) . .
C12 C13 C14 120.7(5) . .
C48 O14 Ga2 107.9(3) . .
C48 O14 Ga1 106.8(3) . .
Ga2 O14 Ga1 141.4(2) . .
C13 C14 C16 109.8(4) . .
C13 C14 C33 113.3(4) . .
C16 C14 C33 113.1(4) . .
C13 C14 H14 106.7 . .
C16 C14 H14 106.7 . .
C33 C14 H14 106.7 . .
C49 O15 Ga1 111.7(3) . .
C20 C15 C16 122.7(5) . .
C20 C15 H15 118.6 . .
C16 C15 H15 118.6 . .
C17 C16 C15 117.8(5) . .
C17 C16 C14 119.9(4) . .
C15 C16 C14 122.2(5) . .
C69 O17 K1 117.2(4) . .
O7 C17 C16 123.6(5) . .
O7 C17 C18 116.4(5) . .
C16 C17 C18 120.0(5) . .
C68 O18 K1 124.4(4) . .
C19 C18 C17 121.9(5) . .
C19 C18 O8 118.7(5) . .
C17 C18 O8 119.4(5) . .
C63 O19 K53 121.6(4) . 2_666
O9 C19 C18 117.1(5) . .
O9 C19 C20 123.1(5) . .
C18 C19 C20 119.8(5) . .
C62 O20 K53 121.1(4) . 2_666
C19 C20 C15 117.8(5) . .
C19 C20 C21 119.9(5) . .
C15 C20 C21 122.3(5) . .
C23 C21 C37 114.7(5) . .
C23 C21 C20 110.7(4) . .
C37 C21 C20 112.6(4) . .
C23 C21 H21 106.1 . .
C37 C21 H21 106.1 . .
C20 C21 H21 106.1 . .
C56 O22 Ga6 111.3(3) . .
C23 C22 C27 124.3(5) . .
C23 C22 H22 117.8 . .
C27 C22 H22 117.8 . .
C55 O23 Ga5 108.3(3) . .
C55 O23 Ga6 106.8(3) . .
Ga5 O23 Ga6 142.5(2) . .
C22 C23 C24 116.6(5) . .
C22 C23 C21 123.0(5) . .
C24 C23 C21 120.3(5) . .
C54 O24 Ga5 109.4(3) . .
C25 C24 O10 116.7(5) . .
C25 C24 C23 120.2(5) . .
O10 C24 C23 123.2(5) . .
C90 O25 Ga3 111.3(3) . .
C24 C25 O11 119.6(5) . .
C24 C25 C26 122.0(5) . .
O11 C25 C26 118.4(5) . .
C89 O26 Ga2 108.3(3) . .
C89 O26 Ga3 107.1(3) . .
Ga2 O26 Ga3 143.3(2) . .
O12 C26 C27 124.2(5) . .
O12 C26 C25 116.4(5) . .
C27 C26 C25 119.4(5) . .
C94 O27 Ga2 110.2(3) . .
C22 C27 C26 117.4(5) . .
C22 C27 C28 122.8(5) . .
C26 C27 C28 119.8(5) . .
C112 O28 Ga5 109.9(3) . .
C27 C28 C41 114.8(4) . .
C27 C28 C2 109.5(4) . .
C41 C28 C2 112.5(4) . .
C27 C28 H28 106.5 . .
C41 C28 H28 106.5 . .
C2 C28 H28 106.5 . .
C113 O29 Ga5 107.3(3) . .
C113 O29 Ga4 106.6(3) . .
Ga5 O29 Ga4 141.2(2) . .
C7 C29 C30 113.1(5) . .
C7 C29 H29A 109.0 . .
C30 C29 H29A 109.0 . .
C7 C29 H29B 109.0 . .
C30 C29 H29B 109.0 . .
H29A C29 H29B 107.8 . .
C114 O30 Ga4 111.4(3) . .
C106 O32 K1 120.0(4) . 2_666
C107 O33 K1 123.3(4) . 2_666
C28 C41 C42 113.6(5) . .
C28 C41 H33A 108.8 . .
C42 C41 H33A 108.8 . .
C28 C41 H33B 108.8 . .
C42 C41 H33B 108.8 . .
H33A C41 H33B 107.7 . .
C98 O34 K53 120.2(3) . .
C99 O35 K53 123.8(4) . .
C38 C37 C21 115.2(5) . .
C38 C37 H37A 108.5 . .
C21 C37 H37A 108.5 . .
C38 C37 H37B 108.5 . .
C21 C37 H37B 108.5 . .
H37A C37 H37B 107.5 . .
C34 C33 C14 113.0(4) . .
C34 C33 H41A 109.0 . .
C14 C33 H41A 109.0 . .
C34 C33 H41B 109.0 . .
C14 C33 H41B 109.0 . .
H41A C33 H41B 107.8 . .
C50 C45 C46 123.2(5) . .
C50 C45 H45 118.4 . .
C46 C45 H45 118.4 . .
C47 C46 C45 116.6(5) . .
C47 C46 C51 121.5(5) . .
C45 C46 C51 121.9(5) . .
O14' O47 Ga6 96(8) . .
C48 C47 O13 115.8(4) . .
C48 C47 C46 120.7(5) . .
O13 C47 C46 123.5(5) . .
C47 C48 C49 122.0(5) . .
C47 C48 O14 120.4(5) . .
C49 C48 O14 117.6(5) . .
O15 C49 C50 123.9(5) . .
O15 C49 C48 116.5(5) . .
C50 C49 C48 119.6(5) . .
C49 C50 C45 117.8(5) . .
C49 C50 C72 119.6(5) . .
C45 C50 C72 122.5(5) . .
C46 C51 C53 109.9(4) . .
C46 C51 C73 112.6(4) . .
C53 C51 C73 114.0(5) . .
C46 C51 H51 106.6 . .
C53 C51 H51 106.6 . .
C73 C51 H51 106.6 . .
C53 C52 C57 123.8(5) . .
C53 C52 H52 118.1 . .
C57 C52 H52 118.1 . .
C52 C53 C54 117.4(5) . .
C52 C53 C51 121.9(5) . .
C54 C53 C51 120.6(5) . .
C55 C54 O24 116.6(5) . .
C55 C54 C53 119.3(5) . .
O24 C54 C53 124.1(5) . .
C54 C55 C56 122.9(5) . .
C54 C55 O23 119.3(5) . .
C56 C55 O23 117.7(5) . .
O22 C56 C55 116.7(5) . .
O22 C56 C57 124.4(5) . .
C55 C56 C57 118.9(5) . .
C56 C57 C52 117.6(5) . .
C56 C57 C58 119.5(5) . .
C52 C57 C58 122.8(5) . .
C60 C58 C57 109.6(4) . .
C60 C58 C77 114.0(4) . .
C57 C58 C77 112.8(5) . .
C60 C58 H58 106.6 . .
C57 C58 H58 106.6 . .
C77 C58 H58 106.6 . .
C64 C59 C60 122.4(5) . .
C64 C59 H59 118.8 . .
C60 C59 H59 118.8 . .
C61 C60 C59 117.3(5) . .
C61 C60 C58 119.8(5) . .
C59 C60 C58 122.8(5) . .
O21 C61 C60 124.0(5) . .
O21 C61 C62 114.9(5) . .
C60 C61 C62 121.1(5) . .
O20 C62 C63 120.0(6) . .
O20 C62 C61 119.8(6) . .
C63 C62 C61 120.2(6) . .
O19 C63 C62 117.8(5) . .
O19 C63 C64 121.6(5) . .
C62 C63 C64 120.5(6) . .
C63 C64 C59 118.4(5) . .
C63 C64 C65 119.5(5) . .
C59 C64 C65 122.1(5) . .
C67 C65 C81 112.9(5) . .
C67 C65 C64 111.9(4) . .
C81 C65 C64 113.0(5) . .
C67 C65 H65 106.1 . .
C81 C65 H65 106.1 . .
C64 C65 H65 106.1 . .
C71 C66 C67 123.6(5) . .
C71 C66 H66 118.2 . .
C67 C66 H66 118.2 . .
C66 C67 C68 117.1(5) . .
C66 C67 C65 122.5(5) . .
C68 C67 C65 120.4(5) . .
O18 C68 C69 119.7(5) . .
O18 C68 C67 120.5(6) . .
C69 C68 C67 119.8(5) . .
C70 C69 O17 120.5(6) . .
C70 C69 C68 121.2(5) . .
O17 C69 C68 118.2(5) . .
C69 C70 O16 115.7(5) . .
C69 C70 C71 120.3(6) . .
O16 C70 C71 124.1(5) . .
C66 C71 C70 117.9(5) . .
C66 C71 C72 122.2(5) . .
C70 C71 C72 119.9(5) . .
C50 C72 C71 110.2(4) . .
C50 C72 C85 114.0(4) . .
C71 C72 C85 113.3(5) . .
C50 C72 H72 106.2 . .
C71 C72 H72 106.2 . .
C85 C72 H72 106.2 . .
C74 C73 C51 113.6(5) . .
C74 C73 H73A 108.8 . .
C51 C73 H73A 108.8 . .
C74 C73 H73B 108.8 . .
C51 C73 H73B 108.8 . .
H73A C73 H73B 107.7 . .
C58 C77 C78 112.2(5) . .
C58 C77 H77A 109.2 . .
C78 C77 H77A 109.2 . .
C58 C77 H77B 109.2 . .
C78 C77 H77B 109.2 . .
H77A C77 H77B 107.9 . .
C82 C81 C65 113.3(6) . .
C82 C81 H81A 108.9 . .
C65 C81 H81A 108.9 . .
C82 C81 H81B 108.9 . .
C65 C81 H81B 108.9 . .
H81A C81 H81B 107.7 . .
C86 C85 C72 113.3(5) . .
C86 C85 H85A 108.9 . .
C72 C85 H85A 108.9 . .
C86 C85 H85B 108.9 . .
C72 C85 H85B 108.9 . .
H85A C85 H85B 107.7 . .
C94 C89 O26 120.1(5) . .
C94 C89 C90 122.3(5) . .
O26 C89 C90 117.5(5) . .
O25 C90 C89 116.7(5) . .
O25 C90 C91 124.4(5) . .
C89 C90 C91 118.8(5) . .
C92 C91 C90 117.6(5) . .
C92 C91 C95 123.8(5) . .
C90 C91 C95 118.5(5) . .
C91 C92 C93 124.6(5) . .
C91 C92 H92 117.7 . .
C93 C92 H92 117.7 . .
C94 C93 C92 116.1(5) . .
C94 C93 C116 120.2(5) . .
C92 C93 C116 123.7(5) . .
O27 C94 C89 115.2(4) . .
O27 C94 C93 124.4(5) . .
C89 C94 C93 120.4(5) . .
C101 C95 C91 110.6(4) . .
C101 C95 C117 113.2(5) . .
C91 C95 C117 113.9(5) . .
C101 C95 H95 106.2 . .
C91 C95 H95 106.2 . .
C117 C95 H95 106.2 . .
C97 C96 C101 122.9(5) . .
C97 C96 H96 118.6 . .
C101 C96 H96 118.6 . .
C98 C97 C96 118.0(5) . .
C98 C97 C102 121.7(5) . .
C96 C97 C102 120.3(5) . .
O34 C98 C97 122.2(5) . .
O34 C98 C99 117.6(5) . .
C97 C98 C99 120.2(5) . .
O35 C99 C100 120.1(5) . .
O35 C99 C98 119.1(5) . .
C100 C99 C98 120.8(5) . .
O36 C100 C99 115.8(5) . .
O36 C100 C101 123.8(5) . .
C99 C100 C101 120.4(5) . .
C96 C101 C100 117.6(5) . .
C96 C101 C95 121.6(5) . .
C100 C101 C95 120.7(5) . .
C121 C102 C97 112.3(5) . .
C121 C102 C108 113.3(5) . .
C97 C102 C108 110.7(4) . .
C121 C102 H102 106.7 . .
C97 C102 H102 106.7 . .
C108 C102 H102 106.7 . .
C108 C103 C104 123.7(5) . .
C108 C103 H103 118.1 . .
C104 C103 H103 118.1 . .
C103 C104 C105 116.6(5) . .
C103 C104 C109 123.4(5) . .
C105 C104 C109 120.0(5) . .
O31 C105 C106 115.1(5) . .
O31 C105 C104 124.1(5) . .
C106 C105 C104 120.7(5) . .
O32 C106 C107 119.3(5) . .
O32 C106 C105 120.2(5) . .
C107 C106 C105 120.5(5) . .
C106 C107 C108 120.7(5) . .
C106 C107 O33 118.3(5) . .
C108 C107 O33 121.0(5) . .
C107 C108 C103 117.7(5) . .
C107 C108 C102 120.3(5) . .
C103 C108 C102 122.0(5) . .
C104 C109 C125 113.5(5) . .
C104 C109 C115 110.4(4) . .
C125 C109 C115 112.9(5) . .
C104 C109 H109 106.5 . .
C125 C109 H109 106.5 . .
C115 C109 H109 106.5 . .
C115 C110 C111 124.2(5) . .
C115 C110 H110 117.9 . .
C111 C110 H110 117.9 . .
C112 C111 C110 116.2(5) . .
C112 C111 C116 120.2(5) . .
C110 C111 C116 123.5(5) . .
C113 C112 O28 115.5(5) . .
C113 C112 C111 120.8(5) . .
O28 C112 C111 123.6(5) . .
C112 C113 O29 120.9(5) . .
C112 C113 C114 122.2(5) . .
O29 C113 C114 116.9(5) . .
O30 C114 C113 117.0(5) . .
O30 C114 C115 123.9(5) . .
C113 C114 C115 119.1(5) . .
C110 C115 C114 117.4(5) . .
C110 C115 C109 122.8(5) . .
C114 C115 C109 119.7(5) . .
C111 C116 C93 109.8(4) . .
C111 C116 C129 107.5(9) . .
C93 C116 C129 119.2(11) . .
C111 C116 C42' 118.0(9) . .
C93 C116 C42' 110.0(9) . .
C111 C116 H116 106.5 . .
C93 C116 H116 106.5 . .
C129 C116 H116 106.5 . .
C118 C117 C95 115.8(6) . .
C118 C117 H11A 108.3 . .
C95 C117 H11A 108.3 . .
C118 C117 H11B 108.3 . .
C95 C117 H11B 108.3 . .
H11A C117 H11B 107.4 . .
C102 C121 C122 111.5(5) . .
C102 C121 H12A 109.3 . .
C122 C121 H12A 109.3 . .
C102 C121 H12B 109.3 . .
C122 C121 H12B 109.3 . .
H12A C121 H12B 108.0 . .
C109 C125 C126 112.1(5) . .
C109 C125 H12C 109.2 . .
C126 C125 H12C 109.2 . .
C109 C125 H12D 109.2 . .
C126 C125 H12D 109.2 . .
H12C C125 H12D 107.9 . .
C116 C129 C130 109.0(14) . .
C116 C129 H12E 109.9 . .
C130 C129 H12E 109.9 . .
C116 C129 H12F 109.9 . .
C130 C129 H12F 109.9 . .
H12E C129 H12F 108.3 . .
O35 K53 O20 129.2(2) . 2_666
O35 K53 O19 170.1(2) . 2_666
O20 K53 O19 59.00(15) 2_666 2_666
O35 K53 O34 58.68(14) . .
O20 K53 O34 169.5(2) 2_666 .
O19 K53 O34 112.47(18) 2_666 .
O35 K53 O5 71.89(15) . .
O20 K53 O5 65.44(15) 2_666 .
O19 K53 O5 118.01(18) 2_666 .
O34 K53 O5 124.94(17) . .
O35 K53 O166 103.4(4) . .
O20 K53 O166 100.2(4) 2_666 .
O19 K53 O166 78.7(4) 2_666 .
O34 K53 O166 83.2(4) . .
O5 K53 O166 86.3(4) . .
O35 K53 O172 101.5(7) . .
O20 K53 O172 73.9(6) 2_666 .
O19 K53 O172 74.4(7) 2_666 .
O34 K53 O172 98.4(5) . .
O5 K53 O172 114.6(3) . .
O166 K53 O172 151.5(6) . .
O35 K53 K1 112.70(18) . 2_666
O20 K53 K1 111.70(19) 2_666 2_666
O19 K53 K1 63.85(16) 2_666 2_666
O34 K53 K1 65.97(16) . 2_666
O5 K53 K1 119.5(2) . 2_666
O166 K53 K1 33.3(4) . 2_666
O172 K53 K1 122.2(4) . 2_666
C33 C34 C35 114.2(5) . .
C33 C34 H32A 108.7 . .
C35 C34 H32A 108.7 . .
C33 C34 H32B 108.7 . .
C35 C34 H32B 108.7 . .
H32A C34 H32B 107.6 . .
C41 C42 C43 112.7(5) . .
C41 C42 H35A 109.1 . .
C43 C42 H35A 109.1 . .
C41 C42 H35B 109.1 . .
C43 C42 H35B 109.1 . .
H35A C42 H35B 107.8 . .
C78 C79 C80 112.2(6) . .
C78 C79 H38A 109.2 . .
C80 C79 H38A 109.2 . .
C78 C79 H38B 109.2 . .
C80 C79 H38B 109.2 . .
H38A C79 H38B 107.9 . .
C79 C78 C77 113.4(5) . .
C79 C78 H44A 108.9 . .
C77 C78 H44A 108.9 . .
C79 C78 H44B 108.9 . .
C77 C78 H44B 108.9 . .
H44A C78 H44B 107.7 . .
C44 C43 C42 113.4(6) . .
C44 C43 H74A 108.9 . .
C42 C43 H74A 108.9 . .
C44 C43 H74B 108.9 . .
C42 C43 H74B 108.9 . .
H74A C43 H74B 107.7 . .
C87 C86 C85 113.4(6) . .
C87 C86 H75A 108.9 . .
C85 C86 H75A 108.9 . .
C87 C86 H75B 108.9 . .
C85 C86 H75B 108.9 . .
H75A C86 H75B 107.7 . .
C34 C35 C36 113.0(6) . .
C34 C35 H76A 109.0 . .
C36 C35 H76A 109.0 . .
C34 C35 H76B 109.0 . .
C36 C35 H76B 109.0 . .
H76A C35 H76B 107.8 . .
C123 C122 C121 113.9(7) . .
C123 C122 H78A 108.8 . .
C121 C122 H78A 108.8 . .
C123 C122 H78B 108.8 . .
C121 C122 H78B 108.8 . .
H78A C122 H78B 107.7 . .
C73 C74 C75 111.1(6) . .
C73 C74 H79A 109.4 . .
C75 C74 H79A 109.4 . .
C73 C74 H79B 109.4 . .
C75 C74 H79B 109.4 . .
H79A C74 H79B 108.0 . .
C31 C30 C29 113.9(6) . .
C31 C30 H80A 108.8 . .
C29 C30 H80A 108.8 . .
C31 C30 H80B 108.8 . .
C29 C30 H80B 108.8 . .
H80A C30 H80B 107.7 . .
C39 C38 C37 115.6(7) . .
C39 C38 H82A 108.4 . .
C37 C38 H82A 108.4 . .
C39 C38 H82B 108.4 . .
C37 C38 H82B 108.4 . .
H82A C38 H82B 107.4 . .
C43 C44 H83A 109.5 . .
C43 C44 H83B 109.5 . .
H83A C44 H83B 109.5 . .
C43 C44 H83C 109.5 . .
H83A C44 H83C 109.5 . .
H83B C44 H83C 109.5 . .
C127 C126 C125 114.6(6) . .
C127 C126 H84A 108.6 . .
C125 C126 H84A 108.6 . .
C127 C126 H84B 108.6 . .
C125 C126 H84B 108.6 . .
H84A C126 H84B 107.6 . .
C35 C36 H86A 109.5 . .
C35 C36 H86B 109.5 . .
H86A C36 H86B 109.5 . .
C35 C36 H86C 109.5 . .
H86A C36 H86C 109.5 . .
H86B C36 H86C 109.5 . .
C122 C123 C124 110.8(8) . .
C122 C123 H87A 109.5 . .
C124 C123 H87A 109.5 . .
C122 C123 H87B 109.5 . .
C124 C123 H87B 109.5 . .
H87A C123 H87B 108.1 . .
C128 C127 C126 114.0(8) . .
C128 C127 H88A 108.8 . .
C126 C127 H88A 108.8 . .
C128 C127 H88B 108.8 . .
C126 C127 H88B 108.8 . .
H88A C127 H88B 107.6 . .
C117 C118 C119 115.1(8) . .
C117 C118 H30A 108.5 . .
C119 C118 H30A 108.5 . .
C117 C118 H30B 108.5 . .
C119 C118 H30B 108.5 . .
H30A C118 H30B 107.5 . .
C120 C119 C118 112.6(9) . .
C120 C119 H31A 109.1 . .
C118 C119 H31A 109.1 . .
C120 C119 H31B 109.1 . .
C118 C119 H31B 109.1 . .
H31A C119 H31B 107.8 . .
C86 C87 C88 112.8(7) . .
C86 C87 H34A 109.0 . .
C88 C87 H34A 109.0 . .
C86 C87 H34B 109.0 . .
C88 C87 H34B 109.0 . .
H34A C87 H34B 107.8 . .
C32 C31 C30 113.1(8) . .
C32 C31 H36A 109.0 . .
C30 C31 H36A 109.0 . .
C32 C31 H36B 109.0 . .
C30 C31 H36B 109.0 . .
H36A C31 H36B 107.8 . .
C76 C75 C74 115.0(9) . .
C76 C75 H39A 108.5 . .
C74 C75 H39A 108.5 . .
C76 C75 H39B 108.5 . .
C74 C75 H39B 108.5 . .
H39A C75 H39B 107.5 . .
C119 C120 H40A 109.5 . .
C119 C120 H40B 109.5 . .
H40A C120 H40B 109.5 . .
C119 C120 H40C 109.5 . .
H40A C120 H40C 109.5 . .
H40B C120 H40C 109.5 . .
C31 C32 H42A 109.5 . .
C31 C32 H42B 109.5 . .
H42A C32 H42B 109.5 . .
C31 C32 H42C 109.5 . .
H42A C32 H42C 109.5 . .
H42B C32 H42C 109.5 . .
C131 C130 C129 114.0(14) . .
C131 C130 H43A 108.7 . .
C129 C130 H43A 108.7 . .
C131 C130 H43B 108.7 . .
C129 C130 H43B 108.7 . .
H43A C130 H43B 107.6 . .
C127 C128 H11C 109.5 . .
C127 C128 H11D 109.5 . .
H11C C128 H11D 109.5 . .
C127 C128 H11E 109.5 . .
H11C C128 H11E 109.5 . .
H11D C128 H11E 109.5 . .
C130 C131 C132 114(3) . .
C130 C131 H11F 108.7 . .
C132 C131 H11F 108.7 . .
C130 C131 H11G 108.7 . .
C132 C131 H11G 108.7 . .
H11F C131 H11G 107.6 . .
C38 C39 C40 113.1(11) . .
C38 C39 H12G 109.0 . .
C40 C39 H12G 109.0 . .
C38 C39 H12H 109.0 . .
C40 C39 H12H 109.0 . .
H12G C39 H12H 107.8 . .
C39 C40 H12I 109.5 . .
C39 C40 H12J 109.5 . .
H12I C40 H12J 109.5 . .
C39 C40 H12K 109.5 . .
H12I C40 H12K 109.5 . .
H12J C40 H12K 109.5 . .
C75 C76 H12L 109.5 . .
C75 C76 H12M 109.5 . .
H12L C76 H12M 109.5 . .
C75 C76 H12N 109.5 . .
H12L C76 H12N 109.5 . .
H12M C76 H12N 109.5 . .
C79 C80 H12O 109.5 . .
C79 C80 H12P 109.5 . .
H12O C80 H12P 109.5 . .
C79 C80 H12Q 109.5 . .
H12O C80 H12Q 109.5 . .
H12P C80 H12Q 109.5 . .
C87 C88 H12R 109.5 . .
C87 C88 H12S 109.5 . .
H12R C88 H12S 109.5 . .
C87 C88 H12T 109.5 . .
H12R C88 H12T 109.5 . .
H12S C88 H12T 109.5 . .
C83 C82 C81 121.8(10) . .
C83 C82 H12U 106.9 . .
C81 C82 H12U 106.9 . .
C83 C82 H12V 106.9 . .
C81 C82 H12V 106.9 . .
H12U C82 H12V 106.7 . .
C123 C124 H12W 109.5 . .
C123 C124 H12$ 109.5 . .
H12W C124 H12$ 109.5 . .
C123 C124 H12 109.5 . .
H12W C124 H12 109.5 . .
H12$ C124 H12 109.5 . .
C82 C83 C84 112.1(15) . .
C82 C83 H13A 109.2 . .
C84 C83 H13A 109.2 . .
C82 C83 H13B 109.2 . .
C84 C83 H13B 109.2 . .
H13A C83 H13B 107.9 . .
O18 K1 O33 117.0(2) . 2_666
O18 K1 O166 90.3(5) . 2_666
O33 K1 O166 88.3(5) 2_666 2_666
O18 K1 O32 160.5(4) . 2_666
O33 K1 O32 58.50(17) 2_666 2_666
O166 K1 O32 107.9(5) 2_666 2_666
O18 K1 O17 57.22(17) . .
O33 K1 O17 156.2(4) 2_666 .
O166 K1 O17 113.8(5) 2_666 .
O32 K1 O17 118.1(3) 2_666 .
O18 K1 O11 120.7(2) . .
O33 K1 O11 122.0(2) 2_666 .
O166 K1 O11 96.8(5) 2_666 .
O32 K1 O11 65.11(19) 2_666 .
O17 K1 O11 66.37(19) . .
O18 K1 K53 72.8(2) . 2_666
O33 K1 K53 71.4(2) 2_666 2_666
O166 K1 K53 34.7(4) 2_666 2_666
O32 K1 K53 118.7(2) 2_666 2_666
O17 K1 K53 121.8(2) . 2_666
O11 K1 K53 131.5(3) . 2_666
C83 C84 H13C 109.5 . .
C83 C84 H13D 109.5 . .
H13C C84 H13D 109.5 . .
C83 C84 H13E 109.5 . .
H13C C84 H13E 109.5 . .
H13D C84 H13E 109.5 . .
O54 N3 O51 121.4(7) . .
O54 N3 O49 119.7(6) . .
O51 N3 O49 118.8(7) . .
N6 C24S C23S 176.3(14) . .
N29 C13S C11S 170(3) . .
O133 C5S C4S 129(2) . .
O133 C5S C3S 119.5(18) . .
C4S C5S C3S 111.5(17) . .
C5S C3S H3S1 109.5 . .
C5S C3S H3S2 109.5 . .
H3S1 C3S H3S2 109.5 . .
C5S C3S H3S3 109.5 . .
H3S1 C3S H3S3 109.5 . .
H3S2 C3S H3S3 109.5 . .
N24 C14S C12S 177(2) . .
C5S C4S H4S1 109.5 . .
C5S C4S H4S2 109.5 . .
H4S1 C4S H4S2 109.5 . .
C5S C4S H4S3 109.5 . .
H4S1 C4S H4S3 109.5 . .
H4S2 C4S H4S3 109.5 . .
O56 C15S C17S 123.0(13) . .
O56 C15S C16S 124.2(16) . .
C17S C15S C16S 112.8(16) . .
C15S C17S H17A 109.5 . .
C15S C17S H17B 109.5 . .
H17A C17S H17B 109.5 . .
C15S C17S H17C 109.5 . .
H17A C17S H17C 109.5 . .
H17B C17S H17C 109.5 . .
C15S C16S H16X 109.5 . .
C15S C16S H16Y 109.5 . .
H16X C16S H16Y 109.5 . .
C15S C16S H16Z 109.5 . .
H16X C16S H16Z 109.5 . .
H16Y C16S H16Z 109.5 . .
O47 O14' Ga6 68(8) . .
K1 O166 K53 112.0(6) 2_666 .
C131 C132 H16A 109.5 . .
C131 C132 H16B 109.5 . .
H16A C132 H16B 109.5 . .
C131 C132 H16C 109.5 . .
H16A C132 H16C 109.5 . .
H16B C132 H16C 109.5 . .
O2Q O172 K53 138.0(18) 1_655 .
C42' C43' C44' 115(2) . .
C42' C43' H43C 108.4 . .
C44' C43' H43C 108.4 . .
C42' C43' H43D 108.4 . .
C44' C43' H43D 108.4 . .
H43C C43' H43D 107.5 . .
C43' C44' C44X 106(2) . .
C43' C44' H44C 110.5 . .
C44X C44' H44C 110.5 . .
C43' C44' H44D 110.5 . .
C44X C44' H44D 110.5 . .
H44C C44' H44D 108.7 . .
C43' C42' C116 113.1(16) . .
C43' C42' H42D 109.0 . .
C116 C42' H42D 109.0 . .
C43' C42' H42E 109.0 . .
C116 C42' H42E 109.0 . .
H42D C42' H42E 107.8 . .
C44' C44X H44E 109.5 . .
C44' C44X H44F 109.5 . .
H44E C44X H44F 109.5 . .
C44' C44X H44G 109.5 . .
H44E C44X H44G 109.5 . .
H44F C44X H44G 109.5 . .
O2Q C2Q C3Q 167(3) . .
C2Q O2Q O172 137(2) . 1_455

loop_
_geom_bond_atom_site_label_1
_geom_bond_atom_site_label_2
_geom_bond_distance
_geom_bond_site_symmetry_2
Ga1 O1 1.898(4) .
Ga1 O15 1.899(4) .
Ga1 O2 1.983(4) .
Ga1 O14 1.992(4) .
Ga1 O38 2.035(5) .
Ga1 O37 2.043(5) .
O1 C3 1.376(6) .
C1 C2 1.395(7) .
C1 C6 1.399(7) .
C1 H1 0.9500 .
Ga2 O39 1.922(5) .
Ga2 O26 1.943(4) .
Ga2 O14 1.959(4) .
Ga2 O27 1.969(4) .
Ga2 O13 1.980(4) .
Ga2 O40 2.031(4) .
O2 C4 1.397(6) .
O2 Ga3 1.983(4) .
C2 C3 1.381(8) .
C2 C28 1.533(7) .
Ga3 O25 1.896(4) .
Ga3 O3 1.899(4) .
Ga3 O26 1.983(4) .
Ga3 O41 2.043(5) .
Ga3 O42 2.048(5) .
O3 C5 1.358(6) .
C3 C4 1.389(7) .
Ga4 O30 1.898(4) .
Ga4 O9 1.899(4) 2_666
Ga4 O8 1.973(4) 2_666
Ga4 O29 2.000(4) .
Ga4 O44 2.035(5) .
Ga4 O43 2.055(5) .
O4 C10 1.383(7) .
C4 C5 1.391(7) .
Ga5 O23 1.952(4) .
Ga5 O28 1.960(4) .
Ga5 O45 1.961(5) .
Ga5 O29 1.962(4) .
Ga5 O24 1.969(4) .
Ga5 O46 2.006(5) .
O5 C11 1.394(7) .
O5 K53 2.884(6) .
C5 C6 1.391(8) .
Ga6 O7 1.905(4) 2_666
Ga6 O22 1.906(4) .
Ga6 O8 1.983(4) 2_666
Ga6 O23 1.990(4) .
Ga6 O48 2.025(5) .
Ga6 O47 2.051(7) .
Ga6 O14' 2.20(9) .
O6 C12 1.371(7) .
C6 C7 1.527(7) .
O7 C17 1.376(6) .
O7 Ga6 1.905(4) 2_666
C7 C29 1.528(8) .
C7 C9 1.530(8) .
C7 H7 1.0000 .
O8 C18 1.390(7) .
O8 Ga4 1.973(4) 2_666
O8 Ga6 1.983(4) 2_666
C8 C13 1.393(8) .
C8 C9 1.394(8) .
C8 H8 0.9500 .
O9 C19 1.371(6) .
O9 Ga4 1.899(4) 2_666
C9 C10 1.384(8) .
O10 C24 1.377(7) .
C10 C11 1.386(8) .
O11 C25 1.399(7) .
O11 K1 2.948(8) .
C11 C12 1.384(8) .
O12 C26 1.375(7) .
C12 C13 1.409(7) .
O13 C47 1.389(6) .
C13 C14 1.527(7) .
O14 C48 1.391(6) .
C14 C16 1.536(7) .
C14 C33 1.544(7) .
C14 H14 1.0000 .
O15 C49 1.360(6) .
C15 C20 1.403(7) .
C15 C16 1.403(7) .
C15 H15 0.9500 .
O16 C70 1.382(7) .
C16 C17 1.376(8) .
O17 C69 1.384(7) .
O17 K1 2.948(8) .
C17 C18 1.388(8) .
O18 C68 1.376(7) .
O18 K1 2.727(7) .
C18 C19 1.383(7) .
O19 C63 1.385(7) .
O19 K53 2.760(6) 2_666
C19 C20 1.383(8) .
O20 C62 1.369(7) .
O20 K53 2.758(6) 2_666
C20 C21 1.533(7) .
O21 C61 1.386(7) .
C21 C23 1.512(7) .
C21 C37 1.526(7) .
C21 H21 1.0000 .
O22 C56 1.356(7) .
C22 C23 1.392(7) .
C22 C27 1.394(7) .
C22 H22 0.9500 .
O23 C55 1.392(6) .
C23 C24 1.418(8) .
O24 C54 1.385(6) .
C24 C25 1.367(8) .
O25 C90 1.363(7) .
C25 C26 1.405(8) .
O26 C89 1.388(6) .
C26 C27 1.398(8) .
O27 C94 1.382(6) .
C27 C28 1.524(7) .
O28 C112 1.398(6) .
C28 C41 1.526(7) .
C28 H28 1.0000 .
O29 C113 1.391(6) .
C29 C30 1.540(8) .
C29 H29A 0.9900 .
C29 H29B 0.9900 .
O30 C114 1.354(7) .
O31 C105 1.380(7) .
O32 C106 1.377(7) .
O32 K1 2.828(8) 2_666
O33 C107 1.395(7) .
O33 K1 2.731(7) 2_666
C41 C42 1.528(7) .
C41 H33A 0.9900 .
C41 H33B 0.9900 .
O34 C98 1.389(7) .
O34 K53 2.804(6) .
O35 C99 1.367(7) .
O35 K53 2.707(6) .
O36 C100 1.375(7) .
C37 C38 1.517(8) .
C37 H37A 0.9900 .
C37 H37B 0.9900 .
C33 C34 1.507(7) .
C33 H41A 0.9900 .
C33 H41B 0.9900 .
C45 C50 1.404(8) .
C45 C46 1.416(7) .
C45 H45 0.9500 .
C46 C47 1.389(7) .
C46 C51 1.522(7) .
O47 O14' 0.62(6) .
C47 C48 1.380(8) .
C48 C49 1.390(7) .
C49 C50 1.388(7) .
C50 C72 1.524(7) .
C51 C53 1.525(8) .
C51 C73 1.547(7) .
C51 H51 1.0000 .
C52 C53 1.388(8) .
C52 C57 1.397(8) .
C52 H52 0.9500 .
C53 C54 1.394(7) .
C54 C55 1.383(8) .
C55 C56 1.382(8) .
C56 C57 1.396(7) .
C57 C58 1.533(7) .
C58 C60 1.521(8) .
C58 C77 1.535(7) .
C58 H58 1.0000 .
C59 C64 1.396(8) .
C59 C60 1.409(8) .
C59 H59 0.9500 .
C60 C61 1.388(8) .
C61 C62 1.395(9) .
C62 C63 1.386(9) .
C63 C64 1.389(8) .
C64 C65 1.537(8) .
C65 C67 1.528(8) .
C65 C81 1.529(7) .
C65 H65 1.0000 .
C66 C71 1.381(8) .
C66 C67 1.392(8) .
C66 H66 0.9500 .
C67 C68 1.411(8) .
C68 C69 1.389(9) .
C69 C70 1.378(8) .
C70 C71 1.395(8) .
C71 C72 1.528(8) .
C72 C85 1.541(7) .
C72 H72 1.0000 .
C73 C74 1.526(8) .
C73 H73A 0.9900 .
C73 H73B 0.9900 .
C77 C78 1.543(8) .
C77 H77A 0.9900 .
C77 H77B 0.9900 .
C81 C82 1.514(10) .
C81 H81A 0.9900 .
C81 H81B 0.9900 .
C85 C86 1.525(7) .
C85 H85A 0.9900 .
C85 H85B 0.9900 .
C89 C94 1.383(8) .
C89 C90 1.390(8) .
C90 C91 1.395(7) .
C91 C92 1.385(8) .
C91 C95 1.524(8) .
C92 C93 1.403(8) .
C92 H92 0.9500 .
C93 C94 1.388(7) .
C93 C116 1.511(8) .
C95 C101 1.523(8) .
C95 C117 1.537(7) .
C95 H95 1.0000 .
C96 C97 1.394(8) .
C96 C101 1.395(8) .
C96 H96 0.9500 .
C97 C98 1.392(8) .
C97 C102 1.538(7) .
C98 C99 1.393(8) .
C99 C100 1.385(9) .
C100 C101 1.401(8) .
C102 C121 1.523(8) .
C102 C108 1.539(8) .
C102 H102 1.0000 .
C103 C108 1.391(8) .
C103 C104 1.393(8) .
C103 H103 0.9500 .
C104 C105 1.404(8) .
C104 C109 1.523(8) .
C105 C106 1.388(8) .
C106 C107 1.384(8) .
C107 C108 1.385(8) .
C109 C125 1.528(7) .
C109 C115 1.528(7) .
C109 H109 1.0000 .
C110 C115 1.397(8) .
C110 C111 1.400(7) .
C110 H110 0.9500 .
C111 C112 1.400(7) .
C111 C116 1.506(8) .
C112 C113 1.368(8) .
C113 C114 1.396(8) .
C114 C115 1.398(7) .
C116 C129 1.52(2) .
C116 C42' 1.57(2) .
C116 H116 1.0000 .
C117 C118 1.470(10) .
C117 H11A 0.9900 .
C117 H11B 0.9900 .
C121 C122 1.540(9) .
C121 H12A 0.9900 .
C121 H12B 0.9900 .
C125 C126 1.528(9) .
C125 H12C 0.9900 .
C125 H12D 0.9900 .
C129 C130 1.63(2) .
C129 H12E 0.9900 .
C129 H12F 0.9900 .
K53 O20 2.758(6) 2_666
K53 O19 2.759(6) 2_666
K53 O166 2.90(2) .
K53 O172 3.14(3) .
K53 K1 4.720(11) 2_666
C34 C35 1.514(7) .
C34 H32A 0.9900 .
C34 H32B 0.9900 .
C42 C43 1.529(8) .
C42 H35A 0.9900 .
C42 H35B 0.9900 .
C79 C78 1.511(8) .
C79 C80 1.514(9) .
C79 H38A 0.9900 .
C79 H38B 0.9900 .
C78 H44A 0.9900 .
C78 H44B 0.9900 .
C43 C44 1.499(9) .
C43 H74A 0.9900 .
C43 H74B 0.9900 .
C86 C87 1.495(9) .
C86 H75A 0.9900 .
C86 H75B 0.9900 .
C35 C36 1.523(8) .
C35 H76A 0.9900 .
C35 H76B 0.9900 .
C122 C123 1.512(10) .
C122 H78A 0.9900 .
C122 H78B 0.9900 .
C74 C75 1.532(9) .
C74 H79A 0.9900 .
C74 H79B 0.9900 .
C30 C31 1.514(9) .
C30 H80A 0.9900 .
C30 H80B 0.9900 .
C38 C39 1.489(12) .
C38 H82A 0.9900 .
C38 H82B 0.9900 .
C44 H83A 0.9800 .
C44 H83B 0.9800 .
C44 H83C 0.9800 .
C126 C127 1.512(10) .
C126 H84A 0.9900 .
C126 H84B 0.9900 .
C36 H86A 0.9800 .
C36 H86B 0.9800 .
C36 H86C 0.9800 .
C123 C124 1.534(14) .
C123 H87A 0.9900 .
C123 H87B 0.9900 .
C127 C128 1.483(15) .
C127 H88A 0.9900 .
C127 H88B 0.9900 .
C118 C119 1.542(12) .
C118 H30A 0.9900 .
C118 H30B 0.9900 .
C119 C120 1.436(16) .
C119 H31A 0.9900 .
C119 H31B 0.9900 .
C87 C88 1.524(10) .
C87 H34A 0.9900 .
C87 H34B 0.9900 .
C31 C32 1.506(12) .
C31 H36A 0.9900 .
C31 H36B 0.9900 .
C75 C76 1.514(12) .
C75 H39A 0.9900 .
C75 H39B 0.9900 .
C120 H40A 0.9800 .
C120 H40B 0.9800 .
C120 H40C 0.9800 .
C32 H42A 0.9800 .
C32 H42B 0.9800 .
C32 H42C 0.9800 .
C130 C131 1.45(2) .
C130 H43A 0.9900 .
C130 H43B 0.9900 .
C128 H11C 0.9800 .
C128 H11D 0.9800 .
C128 H11E 0.9800 .
C131 C132 1.54(5) .
C131 H11F 0.9900 .
C131 H11G 0.9900 .
C39 C40 1.549(13) .
C39 H12G 0.9900 .
C39 H12H 0.9900 .
C40 H12I 0.9800 .
C40 H12J 0.9800 .
C40 H12K 0.9800 .
C76 H12L 0.9800 .
C76 H12M 0.9800 .
C76 H12N 0.9800 .
C80 H12O 0.9800 .
C80 H12P 0.9800 .
C80 H12Q 0.9800 .
C88 H12R 0.9800 .
C88 H12S 0.9800 .
C88 H12T 0.9800 .
C82 C83 1.427(13) .
C82 H12U 0.9900 .
C82 H12V 0.9900 .
C124 H12W 0.9800 .
C124 H12$ 0.9800 .
C124 H12 0.9800 .
C83 C84 1.496(15) .
C83 H13A 0.9900 .
C83 H13B 0.9900 .
K1 O33 2.731(7) 2_666
K1 O166 2.79(2) 2_666
K1 O32 2.828(8) 2_666
K1 K53 4.720(11) 2_666
C84 H13C 0.9800 .
C84 H13D 0.9800 .
C84 H13E 0.9800 .
Tl1 O1Q 1.03(5) .
Tl2 O145 2.71(3) .
O49 N3 1.292(8) .
Tl3 O6Q 1.63(2) .
N3 O54 1.220(7) .
N3 O51 1.232(7) .
N6 C24S 1.113(12) .
C24S C23S 1.493(17) .
O133 C5S 1.299(17) .
C13S N29 1.141(16) .
C13S C11S 1.469(18) .
C5S C4S 1.467(16) .
C5S C3S 1.484(16) .
C3S H3S1 0.9800 .
C3S H3S2 0.9800 .
C3S H3S3 0.9800 .
C14S N24 1.157(16) .
C14S C12S 1.476(17) .
C4S H4S1 0.9800 .
C4S H4S2 0.9800 .
C4S H4S3 0.9800 .
O56 C15S 1.167(14) .
O59 O60 1.563(18) 2_667
O60 O59 1.563(18) 2_667
C15S C17S 1.508(16) .
C15S C16S 1.528(16) .
O8S O64 1.47(6) .
C17S H17A 0.9800 .
C17S H17B 0.9800 .
C17S H17C 0.9800 .
O157 O158 1.16(4) .
C16S H16X 0.9800 .
C16S H16Y 0.9800 .
C16S H16Z 0.9800 .
O163 C1Q 1.71(8) .
O164 O3' 0.92(5) 2_556
O166 K1 2.79(2) 2_666
C3Q C2Q 1.65(4) .
C132 H16A 0.9800 .
C132 H16B 0.9800 .
C132 H16C 0.9800 .
O172 O2Q 1.77(4) 1_655
O22S C4Q 1.36(11) .
C43' C42' 1.46(3) .
C43' C44' 1.512(18) .
C43' H43C 0.9900 .
C43' H43D 0.9900 .
C44' C44X 1.549(19) .
C44' H44C 0.9900 .
C44' H44D 0.9900 .
C42' H42D 0.9900 .
C42' H42E 0.9900 .
O3' O164 0.92(5) 2_556
C44X H44E 0.9800 .
C44X H44F 0.9800 .
C44X H44G 0.9800 .
C2Q O2Q 1.50(4) .
O2Q O172 1.77(4) 1_455

loop_
_geom_torsion_atom_site_label_1
_geom_torsion_atom_site_label_2
_geom_torsion_atom_site_label_3
_geom_torsion_atom_site_label_4
_geom_torsion
_geom_torsion_site_symmetry_1
_geom_torsion_site_symmetry_4
O15 Ga1 O1 C3 167.4(3) . .
O2 Ga1 O1 C3 -11.4(3) . .
O38 Ga1 O1 C3 74.9(4) . .
O37 Ga1 O1 C3 -99.0(4) . .
C6 C1 C2 C3 -0.7(8) . .
C6 C1 C2 C28 -179.1(5) . .
O25 Ga3 O3 C5 -164.3(4) . .
O2 Ga3 O3 C5 11.5(4) . .
O41 Ga3 O3 C5 101.1(4) . .
O42 Ga3 O3 C5 -73.7(4) . .
Ga1 O1 C3 C2 -171.0(4) . .
Ga1 O1 C3 C4 9.5(6) . .
C1 C2 C3 O1 179.8(5) . .
C28 C2 C3 O1 -1.8(8) . .
C1 C2 C3 C4 -0.7(8) . .
C28 C2 C3 C4 177.7(5) . .
O1 C3 C4 C5 -179.5(5) . .
C2 C3 C4 C5 1.0(9) . .
O1 C3 C4 O2 -0.2(8) . .
C2 C3 C4 O2 -179.7(5) . .
Ga3 O2 C4 C3 -171.6(4) . .
Ga1 O2 C4 C3 -8.6(6) . .
Ga3 O2 C4 C5 7.7(6) . .
Ga1 O2 C4 C5 170.7(4) . .
Ga3 O3 C5 C6 170.2(4) . .
Ga3 O3 C5 C4 -10.2(6) . .
C3 C4 C5 O3 -179.4(5) . .
O2 C4 C5 O3 1.3(8) . .
C3 C4 C5 C6 0.3(9) . .
O2 C4 C5 C6 -179.0(5) . .
O3 C5 C6 C1 178.0(5) . .
C4 C5 C6 C1 -1.7(8) . .
O3 C5 C6 C7 1.4(8) . .
C4 C5 C6 C7 -178.3(5) . .
C2 C1 C6 C5 2.0(8) . .
C2 C1 C6 C7 178.4(5) . .
C5 C6 C7 C29 -133.8(5) . .
C1 C6 C7 C29 49.8(7) . .
C5 C6 C7 C9 96.2(6) . .
C1 C6 C7 C9 -80.2(6) . .
C13 C8 C9 C10 -2.9(8) . .
C13 C8 C9 C7 -179.6(5) . .
C6 C7 C9 C10 -82.1(6) . .
C29 C7 C9 C10 148.9(5) . .
C6 C7 C9 C8 94.5(6) . .
C29 C7 C9 C8 -34.5(7) . .
C8 C9 C10 O4 179.6(5) . .
C7 C9 C10 O4 -3.7(8) . .
C8 C9 C10 C11 0.9(8) . .
C7 C9 C10 C11 177.6(5) . .
O4 C10 C11 C12 -177.6(5) . .
C9 C10 C11 C12 1.2(9) . .
O4 C10 C11 O5 2.2(8) . .
C9 C10 C11 O5 -179.0(5) . .
K53 O5 C11 C12 93.6(7) . .
K53 O5 C11 C10 -86.2(8) . .
C10 C11 C12 O6 178.2(5) . .
O5 C11 C12 O6 -1.6(8) . .
C10 C11 C12 C13 -1.4(9) . .
O5 C11 C12 C13 178.8(5) . .
C9 C8 C13 C12 2.7(8) . .
C9 C8 C13 C14 -179.0(5) . .
O6 C12 C13 C8 179.9(5) . .
C11 C12 C13 C8 -0.5(8) . .
O6 C12 C13 C14 1.6(8) . .
C11 C12 C13 C14 -178.8(5) . .
C8 C13 C14 C16 -98.0(6) . .
C12 C13 C14 C16 80.1(6) . .
C8 C13 C14 C33 29.4(7) . .
C12 C13 C14 C33 -152.4(5) . .
O1 Ga1 O15 C49 167.6(4) . .
O14 Ga1 O15 C49 -11.3(4) . .
O38 Ga1 O15 C49 -99.9(4) . .
O37 Ga1 O15 C49 73.6(4) . .
C20 C15 C16 C17 -2.0(8) . .
C20 C15 C16 C14 -179.9(5) . .
C13 C14 C16 C17 -97.9(6) . .
C33 C14 C16 C17 134.6(5) . .
C13 C14 C16 C15 80.0(6) . .
C33 C14 C16 C15 -47.6(7) . .
Ga6 O7 C17 C16 -173.5(5) 2_666 .
Ga6 O7 C17 C18 7.6(6) 2_666 .
C15 C16 C17 O7 -177.9(5) . .
C14 C16 C17 O7 0.0(8) . .
C15 C16 C17 C18 0.9(8) . .
C14 C16 C17 C18 178.9(5) . .
O7 C17 C18 C19 179.6(5) . .
C16 C17 C18 C19 0.6(9) . .
O7 C17 C18 O8 -0.7(8) . .
C16 C17 C18 O8 -179.6(5) . .
Ga4 O8 C18 C19 6.7(6) 2_666 .
Ga6 O8 C18 C19 173.6(5) 2_666 .
Ga4 O8 C18 C17 -173.1(5) 2_666 .
Ga6 O8 C18 C17 -6.2(6) 2_666 .
Ga4 O9 C19 C18 -9.4(6) 2_666 .
Ga4 O9 C19 C20 173.2(4) 2_666 .
C17 C18 C19 O9 -178.6(5) . .
O8 C18 C19 O9 1.6(8) . .
C17 C18 C19 C20 -1.2(9) . .
O8 C18 C19 C20 179.1(5) . .
O9 C19 C20 C15 177.5(5) . .
C18 C19 C20 C15 0.2(8) . .
O9 C19 C20 C21 -0.4(8) . .
C18 C19 C20 C21 -177.7(5) . .
C16 C15 C20 C19 1.4(8) . .
C16 C15 C20 C21 179.3(5) . .
C19 C20 C21 C23 100.2(6) . .
C15 C20 C21 C23 -77.6(6) . .
C19 C20 C21 C37 -130.0(6) . .
C15 C20 C21 C37 52.2(7) . .
C27 C22 C23 C24 -3.0(7) . .
C27 C22 C23 C21 -179.9(4) . .
C37 C21 C23 C22 -33.0(7) . .
C20 C21 C23 C22 95.7(6) . .
C37 C21 C23 C24 150.3(5) . .
C20 C21 C23 C24 -81.0(6) . .
C22 C23 C24 C25 1.9(7) . .
C21 C23 C24 C25 178.8(5) . .
C22 C23 C24 O10 -179.0(5) . .
C21 C23 C24 O10 -2.1(7) . .
O3 Ga3 O25 C90 -166.5(4) . .
O26 Ga3 O25 C90 10.5(4) . .
O41 Ga3 O25 C90 -73.8(4) . .
O42 Ga3 O25 C90 101.3(4) . .
O10 C24 C25 O11 1.0(8) . .
C23 C24 C25 O11 -180.0(5) . .
O10 C24 C25 C26 -178.7(5) . .
C23 C24 C25 C26 0.4(8) . .
K1 O11 C25 C24 -88.6(9) . .
K1 O11 C25 C26 91.1(9) . .
C24 C25 C26 O12 176.6(5) . .
O11 C25 C26 O12 -3.0(8) . .
C24 C25 C26 C27 -1.8(8) . .
O11 C25 C26 C27 178.5(5) . .
C23 C22 C27 C26 1.7(7) . .
C23 C22 C27 C28 179.6(4) . .
O12 C26 C27 C22 -177.5(5) . .
C25 C26 C27 C22 0.8(7) . .
O12 C26 C27 C28 4.5(8) . .
C25 C26 C27 C28 -177.2(5) . .
C22 C27 C28 C41 31.2(7) . .
C26 C27 C28 C41 -150.9(5) . .
C22 C27 C28 C2 -96.5(5) . .
C26 C27 C28 C2 81.4(6) . .
C3 C2 C28 C27 -96.7(6) . .
C1 C2 C28 C27 81.6(6) . .
C3 C2 C28 C41 134.3(5) . .
C1 C2 C28 C41 -47.3(7) . .
C6 C7 C29 C30 173.7(5) . .
C9 C7 C29 C30 -59.0(7) . .
O9 Ga4 O30 C114 163.4(4) 2_666 .
O29 Ga4 O30 C114 -13.9(4) . .
O44 Ga4 O30 C114 -102.6(4) . .
O43 Ga4 O30 C114 69.9(4) . .
C27 C28 C41 C42 59.1(6) . .
C2 C28 C41 C42 -174.7(5) . .
C23 C21 C37 C38 -57.5(7) . .
C20 C21 C37 C38 174.7(5) . .
C13 C14 C33 C34 63.2(6) . .
C16 C14 C33 C34 -171.1(5) . .
C50 C45 C46 C47 -0.1(8) . .
C50 C45 C46 C51 -177.6(5) . .
Ga2 O13 C47 C48 -0.4(6) . .
Ga2 O13 C47 C46 179.7(4) . .
C45 C46 C47 C48 2.0(8) . .
C51 C46 C47 C48 179.6(5) . .
C45 C46 C47 O13 -178.0(5) . .
C51 C46 C47 O13 -0.5(8) . .
O13 C47 C48 C49 176.1(5) . .
C46 C47 C48 C49 -3.9(9) . .
O13 C47 C48 O14 -2.1(8) . .
C46 C47 C48 O14 177.8(5) . .
Ga2 O14 C48 C47 3.3(6) . .
Ga1 O14 C48 C47 166.0(4) . .
Ga2 O14 C48 C49 -174.9(4) . .
Ga1 O14 C48 C49 -12.3(6) . .
Ga1 O15 C49 C50 -170.6(4) . .
Ga1 O15 C49 C48 7.5(6) . .
C47 C48 C49 O15 -174.4(5) . .
O14 C48 C49 O15 3.8(8) . .
C47 C48 C49 C50 3.7(9) . .
O14 C48 C49 C50 -178.0(5) . .
O15 C49 C50 C45 176.3(5) . .
C48 C49 C50 C45 -1.7(8) . .
O15 C49 C50 C72 -0.4(8) . .
C48 C49 C50 C72 -178.5(5) . .
C46 C45 C50 C49 0.0(8) . .
C46 C45 C50 C72 176.6(5) . .
C47 C46 C51 C53 -83.3(6) . .
C45 C46 C51 C53 94.1(6) . .
C47 C46 C51 C73 148.3(5) . .
C45 C46 C51 C73 -34.2(7) . .
C57 C52 C53 C54 0.1(8) . .
C57 C52 C53 C51 176.8(5) . .
C46 C51 C53 C52 -91.2(6) . .
C73 C51 C53 C52 36.3(7) . .
C46 C51 C53 C54 85.4(6) . .
C73 C51 C53 C54 -147.1(5) . .
Ga5 O24 C54 C55 -1.4(6) . .
Ga5 O24 C54 C53 178.5(4) . .
C52 C53 C54 C55 -2.5(8) . .
C51 C53 C54 C55 -179.2(5) . .
C52 C53 C54 O24 177.6(5) . .
C51 C53 C54 O24 0.9(8) . .
O24 C54 C55 C56 -175.5(5) . .
C53 C54 C55 C56 4.6(9) . .
O24 C54 C55 O23 0.5(8) . .
C53 C54 C55 O23 -179.4(5) . .
Ga5 O23 C55 C54 0.7(7) . .
Ga6 O23 C55 C54 -165.9(5) . .
Ga5 O23 C55 C56 176.9(4) . .
Ga6 O23 C55 C56 10.3(7) . .
Ga6 O22 C56 C55 -9.8(6) . .
Ga6 O22 C56 C57 169.5(4) . .
C54 C55 C56 O22 175.3(5) . .
O23 C55 C56 O22 -0.9(8) . .
C54 C55 C56 C57 -4.1(9) . .
O23 C55 C56 C57 179.8(5) . .
O22 C56 C57 C52 -177.7(5) . .
C55 C56 C57 C52 1.5(8) . .
O22 C56 C57 C58 -0.5(8) . .
C55 C56 C57 C58 178.8(5) . .
C53 C52 C57 C56 0.3(8) . .
C53 C52 C57 C58 -176.8(5) . .
C56 C57 C58 C60 -86.1(6) . .
C52 C57 C58 C60 91.0(6) . .
C56 C57 C58 C77 145.6(5) . .
C52 C57 C58 C77 -37.3(7) . .
C64 C59 C60 C61 1.2(8) . .
C64 C59 C60 C58 178.6(5) . .
C57 C58 C60 C61 90.3(6) . .
C77 C58 C60 C61 -142.2(6) . .
C57 C58 C60 C59 -87.0(6) . .
C77 C58 C60 C59 40.5(7) . .
C59 C60 C61 O21 -179.1(5) . .
C58 C60 C61 O21 3.4(9) . .
C59 C60 C61 C62 -0.1(9) . .
C58 C60 C61 C62 -177.5(6) . .
K53 O20 C62 C63 -5.3(9) 2_666 .
K53 O20 C62 C61 176.1(5) 2_666 .
O21 C61 C62 O20 -2.2(9) . .
C60 C61 C62 O20 178.7(6) . .
O21 C61 C62 C63 179.3(6) . .
C60 C61 C62 C63 0.1(10) . .
K53 O19 C63 C62 5.9(9) 2_666 .
K53 O19 C63 C64 -174.6(5) 2_666 .
O20 C62 C63 O19 -0.4(10) . .
C61 C62 C63 O19 178.2(6) . .
O20 C62 C63 C64 -179.9(6) . .
C61 C62 C63 C64 -1.3(11) . .
O19 C63 C64 C59 -177.1(6) . .
C62 C63 C64 C59 2.4(9) . .
O19 C63 C64 C65 2.9(9) . .
C62 C63 C64 C65 -177.6(6) . .
C60 C59 C64 C63 -2.4(8) . .
C60 C59 C64 C65 177.6(5) . .
C63 C64 C65 C67 -91.1(7) . .
C59 C64 C65 C67 88.9(6) . .
C63 C64 C65 C81 140.1(6) . .
C59 C64 C65 C81 -39.9(8) . .
C71 C66 C67 C68 1.8(8) . .
C71 C66 C67 C65 -178.4(5) . .
C81 C65 C67 C66 44.8(7) . .
C64 C65 C67 C66 -84.2(6) . .
C81 C65 C67 C68 -135.4(6) . .
C64 C65 C67 C68 95.7(6) . .
K1 O18 C68 C69 17.2(8) . .
K1 O18 C68 C67 -164.3(5) . .
C66 C67 C68 O18 179.0(5) . .
C65 C67 C68 O18 -0.8(8) . .
C66 C67 C68 C69 -2.4(8) . .
C65 C67 C68 C69 177.7(5) . .
K1 O17 C69 C70 165.3(5) . .
K1 O17 C69 C68 -12.4(7) . .
O18 C68 C69 C70 -179.3(5) . .
C67 C68 C69 C70 2.1(9) . .
O18 C68 C69 O17 -1.6(9) . .
C67 C68 C69 O17 179.9(5) . .
O17 C69 C70 O16 1.0(8) . .
C68 C69 C70 O16 178.8(5) . .
O17 C69 C70 C71 -178.7(5) . .
C68 C69 C70 C71 -1.0(9) . .
C67 C66 C71 C70 -0.8(8) . .
C67 C66 C71 C72 -179.5(5) . .
C69 C70 C71 C66 0.3(8) . .
O16 C70 C71 C66 -179.4(5) . .
C69 C70 C71 C72 179.1(5) . .
O16 C70 C71 C72 -0.7(8) . .
C49 C50 C72 C71 82.8(6) . .
C45 C50 C72 C71 -93.8(6) . .
C49 C50 C72 C85 -148.4(5) . .
C45 C50 C72 C85 35.0(8) . .
C66 C71 C72 C50 84.1(6) . .
C70 C71 C72 C50 -94.6(6) . .
C66 C71 C72 C85 -45.0(7) . .
C70 C71 C72 C85 136.3(5) . .
C46 C51 C73 C74 -171.3(5) . .
C53 C51 C73 C74 62.5(7) . .
C60 C58 C77 C78 170.0(5) . .
C57 C58 C77 C78 -64.2(7) . .
C67 C65 C81 C82 60.6(9) . .
C64 C65 C81 C82 -171.0(7) . .
C50 C72 C85 C86 168.2(6) . .
C71 C72 C85 C86 -64.7(7) . .
Ga2 O26 C89 C94 1.9(7) . .
Ga3 O26 C89 C94 -168.2(5) . .
Ga2 O26 C89 C90 179.2(4) . .
Ga3 O26 C89 C90 9.1(6) . .
Ga3 O25 C90 C89 -8.3(6) . .
Ga3 O25 C90 C91 170.8(4) . .
C94 C89 C90 O25 176.3(5) . .
O26 C89 C90 O25 -1.0(8) . .
C94 C89 C90 C91 -2.9(9) . .
O26 C89 C90 C91 179.9(5) . .
O25 C90 C91 C92 -178.5(5) . .
C89 C90 C91 C92 0.6(8) . .
O25 C90 C91 C95 -1.1(8) . .
C89 C90 C91 C95 177.9(5) . .
C90 C91 C92 C93 0.5(8) . .
C95 C91 C92 C93 -176.7(5) . .
C91 C92 C93 C94 0.5(8) . .
C91 C92 C93 C116 177.3(5) . .
Ga2 O27 C94 C89 -4.6(6) . .
Ga2 O27 C94 C93 176.1(4) . .
O26 C89 C94 O27 1.9(8) . .
C90 C89 C94 O27 -175.3(5) . .
O26 C89 C94 C93 -178.8(5) . .
C90 C89 C94 C93 4.0(9) . .
C92 C93 C94 O27 176.5(5) . .
C116 C93 C94 O27 -0.4(8) . .
C92 C93 C94 C89 -2.8(8) . .
C116 C93 C94 C89 -179.7(5) . .
C92 C91 C95 C101 94.8(6) . .
C90 C91 C95 C101 -82.4(6) . .
C92 C91 C95 C117 -34.0(7) . .
C90 C91 C95 C117 148.8(5) . .
C101 C96 C97 C98 -2.9(8) . .
C101 C96 C97 C102 177.2(5) . .
K53 O34 C98 C97 173.1(4) . .
K53 O34 C98 C99 -6.9(8) . .
C96 C97 C98 O34 -178.5(5) . .
C102 C97 C98 O34 1.4(9) . .
C96 C97 C98 C99 1.4(9) . .
C102 C97 C98 C99 -178.7(5) . .
K53 O35 C99 C100 -173.2(4) . .
K53 O35 C99 C98 5.8(8) . .
O34 C98 C99 O35 1.0(9) . .
C97 C98 C99 O35 -179.0(6) . .
O34 C98 C99 C100 -180.0(6) . .
C97 C98 C99 C100 0.0(9) . .
O35 C99 C100 O36 -1.9(9) . .
C98 C99 C100 O36 179.1(5) . .
O35 C99 C100 C101 178.8(5) . .
C98 C99 C100 C101 -0.2(9) . .
C97 C96 C101 C100 2.7(8) . .
C97 C96 C101 C95 -179.4(5) . .
O36 C100 C101 C96 179.7(5) . .
C99 C100 C101 C96 -1.1(8) . .
O36 C100 C101 C95 1.8(8) . .
C99 C100 C101 C95 -179.0(5) . .
C91 C95 C101 C96 -84.1(6) . .
C117 C95 C101 C96 45.1(7) . .
C91 C95 C101 C100 93.7(6) . .
C117 C95 C101 C100 -137.1(5) . .
C98 C97 C102 C121 138.4(6) . .
C96 C97 C102 C121 -41.7(7) . .
C98 C97 C102 C108 -94.0(6) . .
C96 C97 C102 C108 85.9(6) . .
C108 C103 C104 C105 -1.4(8) . .
C108 C103 C104 C109 179.7(5) . .
C103 C104 C105 O31 178.7(5) . .
C109 C104 C105 O31 -2.4(8) . .
C103 C104 C105 C106 -0.5(8) . .
C109 C104 C105 C106 178.5(5) . .
K1 O32 C106 C107 -5.4(8) 2_666 .
K1 O32 C106 C105 175.4(5) 2_666 .
O31 C105 C106 O32 1.8(8) . .
C104 C105 C106 O32 -179.0(5) . .
O31 C105 C106 C107 -177.4(5) . .
C104 C105 C106 C107 1.8(9) . .
O32 C106 C107 C108 179.5(5) . .
C105 C106 C107 C108 -1.3(9) . .
O32 C106 C107 O33 -1.5(8) . .
C105 C106 C107 O33 177.7(5) . .
K1 O33 C107 C106 8.2(8) 2_666 .
K1 O33 C107 C108 -172.8(5) 2_666 .
C106 C107 C108 C103 -0.5(8) . .
O33 C107 C108 C103 -179.5(5) . .
C106 C107 C108 C102 -178.3(5) . .
O33 C107 C108 C102 2.7(8) . .
C104 C103 C108 C107 1.9(8) . .
C104 C103 C108 C102 179.7(5) . .
C121 C102 C108 C107 -145.5(5) . .
C97 C102 C108 C107 87.4(6) . .
C121 C102 C108 C103 36.8(7) . .
C97 C102 C108 C103 -90.3(6) . .
C103 C104 C109 C125 -38.2(7) . .
C105 C104 C109 C125 143.0(5) . .
C103 C104 C109 C115 89.7(6) . .
C105 C104 C109 C115 -89.2(6) . .
C115 C110 C111 C112 0.2(8) . .
C115 C110 C111 C116 -176.4(5) . .
Ga5 O28 C112 C113 0.0(6) . .
Ga5 O28 C112 C111 178.8(4) . .
C110 C111 C112 C113 2.0(8) . .
C116 C111 C112 C113 178.7(5) . .
C110 C111 C112 O28 -176.7(5) . .
C116 C111 C112 O28 0.0(8) . .
O28 C112 C113 O29 -2.2(8) . .
C111 C112 C113 O29 179.0(5) . .
O28 C112 C113 C114 174.9(5) . .
C111 C112 C113 C114 -3.9(9) . .
Ga5 O29 C113 C112 3.1(6) . .
Ga4 O29 C113 C112 163.8(5) . .
Ga5 O29 C113 C114 -174.2(4) . .
Ga4 O29 C113 C114 -13.4(6) . .
Ga4 O30 C114 C113 10.1(6) . .
Ga4 O30 C114 C115 -167.5(4) . .
C112 C113 C114 O30 -174.2(5) . .
O29 C113 C114 O30 3.0(8) . .
C112 C113 C114 C115 3.5(9) . .
O29 C113 C114 C115 -179.4(5) . .
C111 C110 C115 C114 -0.5(8) . .
C111 C110 C115 C109 176.4(5) . .
O30 C114 C115 C110 176.3(5) . .
C113 C114 C115 C110 -1.2(8) . .
O30 C114 C115 C109 -0.8(8) . .
C113 C114 C115 C109 -178.3(5) . .
C104 C109 C115 C110 -89.7(6) . .
C125 C109 C115 C110 38.5(7) . .
C104 C109 C115 C114 87.2(6) . .
C125 C109 C115 C114 -144.6(5) . .
C112 C111 C116 C93 -88.1(6) . .
C110 C111 C116 C93 88.3(6) . .
C112 C111 C116 C129 140.8(12) . .
C110 C111 C116 C129 -42.8(13) . .
C112 C111 C116 C42' 144.9(10) . .
C110 C111 C116 C42' -38.7(11) . .
C94 C93 C116 C111 84.0(6) . .
C92 C93 C116 C111 -92.7(6) . .
C94 C93 C116 C129 -151.5(11) . .
C92 C93 C116 C129 31.9(12) . .
C94 C93 C116 C42' -144.6(10) . .
C92 C93 C116 C42' 38.7(11) . .
C101 C95 C117 C118 61.6(8) . .
C91 C95 C117 C118 -171.0(6) . .
C97 C102 C121 C122 -61.6(7) . .
C108 C102 C121 C122 172.0(5) . .
C104 C109 C125 C126 -64.1(7) . .
C115 C109 C125 C126 169.3(5) . .
C111 C116 C129 C130 -168.3(12) . .
C93 C116 C129 C130 66.1(18) . .
C42' C116 C129 C130 31(7) . .
C14 C33 C34 C35 -169.5(5) . .
C28 C41 C42 C43 168.1(5) . .
C80 C79 C78 C77 178.2(6) . .
C58 C77 C78 C79 164.2(6) . .
C41 C42 C43 C44 171.2(6) . .
C72 C85 C86 C87 -174.3(8) . .
C33 C34 C35 C36 179.3(6) . .
C102 C121 C122 C123 159.1(6) . .
C51 C73 C74 C75 177.5(7) . .
C7 C29 C30 C31 -169.6(7) . .
C21 C37 C38 C39 -59.4(10) . .
C109 C125 C126 C127 -170.9(7) . .
C121 C122 C123 C124 179.7(7) . .
C125 C126 C127 C128 -62.7(11) . .
C95 C117 C118 C119 177.1(7) . .
C117 C118 C119 C120 -65.7(12) . .
C85 C86 C87 C88 176.1(10) . .
C29 C30 C31 C32 75.4(10) . .
C73 C74 C75 C76 178.3(9) . .
C116 C129 C130 C131 179(2) . .
C129 C130 C131 C132 64(3) . .
C37 C38 C39 C40 -174.4(12) . .
C65 C81 C82 C83 46.0(14) . .
C81 C82 C83 C84 71.8(18) . .
C42' C43' C44' C44X 48(4) . .
C44' C43' C42' C116 175(2) . .
C111 C116 C42' C43' -70.9(19) . .
C93 C116 C42' C43' 162.1(15) . .
C129 C116 C42' C43' -51(8) . .
C3Q C2Q O2Q O172 -162(11) . 1_455
